data_7111196
loop_
_publ_author_name
'Huc, Ivan'
'Maurizot, Victor'
'Gornitzka, Heinz'
'L\'eger, Jean-Michel'

_publ_section_title
;
 Hydroxy-substituted oligopyridine dicarboxamide helical foldamers
;
_journal_issue 6
_journal_name_full 'Chemical Communications'
_journal_page_first 578
_journal_paper_doi 10.1039/b111612f
_journal_year 2002
_chemical_formula_sum 'C142 H142 N30 O30 S4'
_chemical_formula_weight 2877.11
_chemical_name_systematic
; 
? 
;
_space_group_IT_number 1
_symmetry_space_group_name_Hall 'P 1'
_symmetry_space_group_name_H-M 'P 1'
_atom_sites_solution_hydrogens geom
_atom_sites_solution_primary direct
_atom_sites_solution_secondary difmap
_audit_creation_method SHELXL-97
_cell_angle_alpha 87.660(10)
_cell_angle_beta 70.850(10)
_cell_angle_gamma 85.940(10)
_cell_formula_units_Z 1
_cell_length_a 13.429(3)
_cell_length_b 14.377(7)
_cell_length_c 19.518(2)
_cell_measurement_temperature 296(2)
_cell_volume 3550.2(19)
_computing_structure_refinement 'SHELXL-97 (Sheldrick, 1997)'
_computing_structure_solution 'SHELXS-97 (Sheldrick, 1990)'
_diffrn_ambient_temperature 296(2)
_diffrn_measured_fraction_theta_full 0.870
_diffrn_measured_fraction_theta_max 0.870
_diffrn_radiation_monochromator graphite
_diffrn_radiation_source 'fine-focus sealed tube'
_diffrn_radiation_type CuK\a
_diffrn_radiation_wavelength 1.54178
_diffrn_reflns_av_R_equivalents 0.0000
_diffrn_reflns_av_sigmaI/netI 0.0948
_diffrn_reflns_limit_h_max 15
_diffrn_reflns_limit_h_min -14
_diffrn_reflns_limit_k_max 15
_diffrn_reflns_limit_k_min 0
_diffrn_reflns_limit_l_max 21
_diffrn_reflns_limit_l_min -21
_diffrn_reflns_number 9165
_diffrn_reflns_theta_full 59.94
_diffrn_reflns_theta_max 59.94
_diffrn_reflns_theta_min 2.40
_exptl_absorpt_coefficient_mu 1.325
_exptl_absorpt_correction_T_max 0.7970
_exptl_absorpt_correction_T_min 0.6229
_exptl_crystal_density_diffrn 1.346
_exptl_crystal_density_method 'not measured'
_exptl_crystal_F_000 1316
_exptl_crystal_size_max 0.55
_exptl_crystal_size_mid 0.35
_exptl_crystal_size_min 0.25
_refine_diff_density_max 0.785
_refine_diff_density_min -0.680
_refine_diff_density_rms 0.117
_refine_ls_abs_structure_details 'Flack H D (1983), Acta Cryst. A39, 876-881'
_refine_ls_abs_structure_Flack -0.09(9)
_refine_ls_extinction_expression Fc^*^=kFc[1+0.001xFc^2^\l^3^/sin(2\q)]^-1/4^
_refine_ls_extinction_method SHELXL
_refine_ls_goodness_of_fit_ref 0.992
_refine_ls_hydrogen_treatment mixed
_refine_ls_matrix_type fullcycle
_refine_ls_number_parameters 1856
_refine_ls_number_reflns 9165
_refine_ls_number_restraints 3
_refine_ls_restrained_S_all 0.992
_refine_ls_R_factor_all 0.1625
_refine_ls_R_factor_gt 0.1180
_refine_ls_shift/su_max 1.018
_refine_ls_shift/su_mean 0.046
_refine_ls_structure_factor_coef Fsqd
_refine_ls_weighting_details 'calc w=1/[\s^2^(Fo^2^)+(0.2787P)^2^+7.5340P] where P=(Fo^2^+2Fc^2^)/3'
_refine_ls_weighting_scheme calc
_refine_ls_wR_factor_gt 0.3130
_refine_ls_wR_factor_ref 0.3794
_reflns_number_gt 5977
_reflns_number_total 9165
_reflns_threshold_expression >2sigma(I)
_cod_data_source_file b111612fsup1.cif
_cod_data_source_block 2A(DMSO_EtOH)
_cod_database_code 7111196

loop_
_symmetry_equiv_pos_as_xyz
'x, y, z'

loop_
_atom_site_label
_atom_site_type_symbol
_atom_site_fract_x
_atom_site_fract_y
_atom_site_fract_z
_atom_site_U_iso_or_equiv
_atom_site_adp_type
_atom_site_occupancy
_atom_site_symmetry_multiplicity
_atom_site_calc_flag
_atom_site_refinement_flags
C1_1 C 0.7091(19) 0.0686(15) 1.0827(11) 0.096(7) Uani 1 1 d .
H1A_1 H 0.6439 0.0557 1.0756 0.145 Uiso 1 1 calc R
H1B_1 H 0.7007 0.1273 1.1062 0.145 Uiso 1 1 calc R
H1C_1 H 0.7277 0.0201 1.1123 0.145 Uiso 1 1 calc R
O2_1 O 0.8814(11) 0.0867(10) 0.9993(7) 0.092(4) Uani 1 1 d .
C3_1 C 0.8000(18) 0.0729(13) 1.0061(9) 0.081(6) Uani 1 1 d .
N4_1 N 0.7523(11) 0.0792(11) 0.9518(7) 0.070(4) Uani 1 1 d .
H4_1 H 0.6844 0.0811 0.9675 0.084 Uiso 1 1 calc R
C5_1 C 0.7945(13) 0.0824(11) 0.8818(9) 0.063(5) Uani 1 1 d .
N6_1 N 0.7279(12) 0.0857(11) 0.8419(9) 0.076(4) Uani 1 1 d .
C7_1 C 0.7648(14) 0.0937(12) 0.7683(8) 0.067(5) Uani 1 1 d .
C8_1 C 0.8727(14) 0.1097(15) 0.7347(11) 0.083(6) Uani 1 1 d .
H8_1 H 0.8980 0.1213 0.6850 0.099 Uiso 1 1 calc R
C9_1 C 0.9380(14) 0.1086(16) 0.7720(11) 0.089(7) Uani 1 1 d .
H9_1 H 1.0087 0.1191 0.7480 0.107 Uiso 1 1 calc R
C10_1 C 0.9036(14) 0.0920(12) 0.8480(11) 0.072(5) Uani 1 1 d .
H10_1 H 0.9505 0.0875 0.8742 0.087 Uiso 1 1 calc R
N11_1 N 0.6882(10) 0.0943(10) 0.7354(7) 0.061(4) Uani 1 1 d .
H11_1 H 0.6273 0.0800 0.7641 0.073 Uiso 1 1 calc R
C12_1 C 0.6915(14) 0.1131(12) 0.6670(11) 0.072(5) Uani 1 1 d .
O13_1 O 0.7699(12) 0.1376(10) 0.6199(7) 0.096(4) Uani 1 1 d .
C14_1 C 0.5914(14) 0.1025(12) 0.6509(10) 0.068(5) Uani 1 1 d .
N15_1 N 0.5106(10) 0.0799(9) 0.7059(7) 0.061(4) Uani 1 1 d .
C16_1 C 0.4229(15) 0.0744(11) 0.6926(8) 0.070(5) Uani 1 1 d .
C17_1 C 0.4076(13) 0.0921(12) 0.6241(8) 0.062(4) Uani 1 1 d .
H17_1 H 0.3407 0.0965 0.6195 0.074 Uiso 1 1 calc R
C18_1 C 0.4981(14) 0.1024(13) 0.5647(9) 0.072(5) Uani 1 1 d .
C19_1 C 0.5910(15) 0.1190(13) 0.5826(10) 0.071(5) Uani 1 1 d .
H19_1 H 0.6502 0.1409 0.5473 0.085 Uiso 1 1 calc R
O20_1 O 0.5026(10) 0.1190(9) 0.4952(6) 0.076(4) Uani 1 1 d .
C21_1 C 0.4093(15) 0.1062(12) 0.4789(8) 0.067(5) Uani 1 1 d .
H21A_1 H 0.3574 0.1572 0.4978 0.081 Uiso 1 1 calc R
H21B_1 H 0.3794 0.0484 0.5008 0.081 Uiso 1 1 calc R
C22_1 C 0.438(2) 0.1033(19) 0.3979(11) 0.117(9) Uani 1 1 d .
C23_1 C 0.3467(16) 0.1325(14) 0.3702(9) 0.080(5) Uani 1 1 d .
H23_1 H 0.2795 0.1512 0.4005 0.096 Uiso 1 1 calc R
C24_1 C 0.373(2) 0.1287(15) 0.2969(11) 0.102(7) Uani 1 1 d .
H24_1 H 0.3194 0.1425 0.2767 0.122 Uiso 1 1 calc R
C25_1 C 0.482(2) 0.1037(14) 0.2460(9) 0.099(8) Uani 1 1 d .
H25_1 H 0.4972 0.1076 0.1960 0.119 Uiso 1 1 calc R
C26_1 C 0.554(2) 0.077(2) 0.2734(11) 0.114(8) Uani 1 1 d .
H26_1 H 0.6209 0.0570 0.2426 0.137 Uiso 1 1 calc R
C27_1 C 0.535(2) 0.076(2) 0.3510(10) 0.112(9) Uani 1 1 d .
H27_1 H 0.5896 0.0571 0.3690 0.134 Uiso 1 1 calc R
C28_1 C 0.3196(12) 0.0531(12) 0.7536(8) 0.061(5) Uani 1 1 d .
O29_1 O 0.2384(9) 0.0631(9) 0.7454(6) 0.073(3) Uani 1 1 d .
N30_1 N 0.3387(9) 0.0168(9) 0.8147(6) 0.050(3) Uani 1 1 d .
H30_1 H 0.4037 0.0085 0.8128 0.059 Uiso 1 1 calc R
C31_1 C 0.2594(13) -0.0085(11) 0.8817(9) 0.060(4) Uani 1 1 d .
N32_1 N 0.3018(9) -0.0322(8) 0.9339(6) 0.048(3) Uani 1 1 d .
C33_1 C 0.2352(13) -0.0580(11) 0.9982(9) 0.060(4) Uani 1 1 d .
C34_1 C 0.1283(18) -0.0610(13) 1.0123(11) 0.082(6) Uani 1 1 d .
H34_1 H 0.0844 -0.0743 1.0590 0.099 Uiso 1 1 calc R
C35_1 C 0.0850(13) -0.0438(13) 0.9552(10) 0.070(5) Uani 1 1 d .
H35_1 H 0.0140 -0.0493 0.9613 0.084 Uiso 1 1 calc R
C36_1 C 0.1612(11) -0.0172(12) 0.8869(8) 0.059(4) Uani 1 1 d .
H36_1 H 0.1400 -0.0061 0.8463 0.071 Uiso 1 1 calc R
N37_1 N 0.2885(11) -0.0821(10) 1.0492(7) 0.065(4) Uani 1 1 d .
H37_1 H 0.3547 -0.0990 1.0337 0.078 Uiso 1 1 calc R
C38_1 C 0.2360(13) -0.0789(12) 1.1234(7) 0.059(4) Uani 1 1 d .
O39_1 O 0.1423(10) -0.0655(15) 1.1540(6) 0.123(7) Uani 1 1 d .
C40_1 C 0.3139(15) -0.1058(16) 1.1646(8) 0.086(6) Uani 1 1 d .
N41_1 N 0.4105(10) -0.1197(9) 1.1338(7) 0.057(3) Uani 1 1 d .
C42_1 C 0.4747(14) -0.1402(12) 1.1682(8) 0.066(5) Uani 1 1 d .
C43_1 C 0.4361(16) -0.1372(12) 1.2467(9) 0.075(5) Uani 1 1 d .
H43_1 H 0.4830 -0.1493 1.2724 0.089 Uiso 1 1 calc R
C44_1 C 0.3317(14) -0.1167(13) 1.2834(8) 0.068(5) Uani 1 1 d .
C45_1 C 0.2637(12) -0.0934(13) 1.2445(7) 0.061(4) Uani 1 1 d .
H45_1 H 0.1936 -0.0722 1.2659 0.073 Uiso 1 1 calc R
O46_1 O 0.3039(9) -0.1054(10) 1.3581(6) 0.081(4) Uani 1 1 d .
C47_1 C 0.2007(15) -0.0759(15) 1.3928(7) 0.086(6) Uani 1 1 d .
H47A_1 H 0.1533 -0.1200 1.3864 0.103 Uiso 1 1 calc R
H47B_1 H 0.1844 -0.0155 1.3737 0.103 Uiso 1 1 calc R
C48_1 C 0.1895(14) -0.0693(13) 1.4742(9) 0.069(5) Uani 1 1 d .
C49_1 C 0.1538(17) 0.0166(17) 1.5109(10) 0.088(6) Uani 1 1 d .
H49_1 H 0.1403 0.0706 1.4868 0.106 Uiso 1 1 calc R
C50_1 C 0.1411(14) 0.0155(16) 1.5811(9) 0.084(6) Uani 1 1 d .
H50_1 H 0.1114 0.0705 1.6049 0.101 Uiso 1 1 calc R
C51_1 C 0.1636(15) -0.051(2) 1.6215(11) 0.102(8) Uani 1 1 d .
H51_1 H 0.1539 -0.0445 1.6706 0.123 Uiso 1 1 calc R
C52_1 C 0.205(2) -0.1341(17) 1.5823(11) 0.116(9) Uani 1 1 d .
H52_1 H 0.2231 -0.1862 1.6066 0.139 Uiso 1 1 calc R
C53_1 C 0.219(2) -0.1396(16) 1.5089(10) 0.104(8) Uani 1 1 d .
H53_1 H 0.2488 -0.1940 1.4843 0.125 Uiso 1 1 calc R
C54_1 C 0.5914(15) -0.1525(13) 1.1340(11) 0.075(5) Uani 1 1 d .
O55_1 O 0.6480(12) -0.1757(13) 1.1659(8) 0.110(5) Uani 1 1 d .
N56_1 N 0.6156(10) -0.1533(12) 1.0600(7) 0.083(5) Uani 1 1 d .
H56_1 H 0.5622 -0.1469 1.0448 0.099 Uiso 1 1 calc R
C57_1 C 0.7162(15) -0.1633(12) 1.0042(12) 0.081(6) Uani 1 1 d .
N58_1 N 0.7114(11) -0.1494(11) 0.9391(7) 0.066(4) Uani 1 1 d .
C59_1 C 0.7989(12) -0.1580(11) 0.8869(9) 0.059(4) Uani 1 1 d .
C60_1 C 0.9026(13) -0.1797(13) 0.8914(10) 0.069(5) Uani 1 1 d .
H60_1 H 0.9647 -0.1820 0.8520 0.083 Uiso 1 1 calc R
C61_1 C 0.8968(12) -0.1974(15) 0.9649(10) 0.080(6) Uani 1 1 d .
H61_1 H 0.9587 -0.2174 0.9741 0.096 Uiso 1 1 calc R
C62_1 C 0.8100(15) -0.1874(12) 1.0202(11) 0.076(5) Uani 1 1 d .
H62_1 H 0.8101 -0.1957 1.0677 0.092 Uiso 1 1 calc R
N63_1 N 0.7863(12) -0.1472(11) 0.8171(8) 0.079(5) Uani 1 1 d .
H63_1 H 0.7221 -0.1389 0.8175 0.094 Uiso 1 1 calc R
C64_1 C 0.8608(10) -0.1480(12) 0.7498(8) 0.060(5) Uani 1 1 d .
O65_1 O 0.9517(9) -0.1601(11) 0.7396(7) 0.092(4) Uani 1 1 d .
C66_1 C 0.8162(13) -0.1339(11) 0.6895(9) 0.060(4) Uani 1 1 d .
N67_1 N 0.7159(9) -0.1480(10) 0.7012(7) 0.063(4) Uani 1 1 d .
C68_1 C 0.6812(12) -0.1366(12) 0.6450(10) 0.064(5) Uani 1 1 d .
C69_1 C 0.7399(14) -0.1014(12) 0.5743(9) 0.066(5) Uani 1 1 d .
H69_1 H 0.7113 -0.0906 0.5371 0.079 Uiso 1 1 calc R
C70_1 C 0.8411(13) -0.0854(11) 0.5673(10) 0.072(6) Uani 1 1 d .
C71_1 C 0.8857(11) -0.1023(13) 0.6221(8) 0.062(5) Uani 1 1 d .
H71_1 H 0.9563 -0.0934 0.6150 0.074 Uiso 1 1 calc R
O72_1 O 0.9131(8) -0.0502(9) 0.5013(6) 0.070(3) Uani 1 1 d .
C73_1 C 0.8832(15) -0.0018(18) 0.4466(10) 0.097(7) Uani 1 1 d .
H73A_1 H 0.8740 -0.0491 0.4155 0.116 Uiso 1 1 calc R
H73B_1 H 0.8135 0.0272 0.4704 0.116 Uiso 1 1 calc R
C74_1 C 0.9331(13) 0.0580(14) 0.4060(10) 0.080(6) Uani 1 1 d .
C75_1 C 0.9508(19) 0.1410(15) 0.4447(14) 0.104(8) Uani 1 1 d .
H75_1 H 0.9204 0.1423 0.4949 0.125 Uiso 1 1 calc R
C76_1 C 1.002(2) 0.206(2) 0.4150(17) 0.145(11) Uani 1 1 d .
H76_1 H 1.0014 0.2616 0.4377 0.174 Uiso 1 1 calc R
C77_1 C 1.0718(16) 0.1846(17) 0.3301(13) 0.112(8) Uani 1 1 d .
H77_1 H 1.1228 0.2244 0.3033 0.134 Uiso 1 1 calc R
C78_1 C 1.053(2) 0.107(3) 0.301(3) 0.26(3) Uani 1 1 d .
H78_1 H 1.0896 0.0944 0.2521 0.313 Uiso 1 1 calc R
C79_1 C 0.9894(18) 0.0551(16) 0.3355(10) 0.097(7) Uani 1 1 d .
H79_1 H 0.9774 0.0058 0.3103 0.117 Uiso 1 1 calc R
C80_1 C 0.5647(14) -0.1473(12) 0.6557(10) 0.069(5) Uani 1 1 d .
O81_1 O 0.5203(9) -0.1365(10) 0.6114(7) 0.079(4) Uani 1 1 d .
N82_1 N 0.5088(10) -0.1800(9) 0.7267(7) 0.060(4) Uani 1 1 d .
H82_1 H 0.5461 -0.1872 0.7551 0.072 Uiso 1 1 calc R
C83_1 C 0.4109(9) -0.2009(11) 0.7562(8) 0.049(4) Uani 1 1 d .
N84_1 N 0.3870(13) -0.2319(11) 0.8249(7) 0.076(4) Uani 1 1 d .
C85_1 C 0.2787(13) -0.2575(15) 0.8625(9) 0.082(6) Uani 1 1 d .
C86_1 C 0.2111(12) -0.2598(13) 0.8316(11) 0.079(6) Uani 1 1 d .
H86_1 H 0.1456 -0.2823 0.8570 0.094 Uiso 1 1 calc R
C87_1 C 0.2330(15) -0.2277(14) 0.7559(9) 0.078(6) Uani 1 1 d .
H87_1 H 0.1827 -0.2270 0.7326 0.093 Uiso 1 1 calc R
C88_1 C 0.3327(13) -0.1990(11) 0.7222(9) 0.067(5) Uani 1 1 d .
H88_1 H 0.3498 -0.1772 0.6745 0.081 Uiso 1 1 calc R
N89_1 N 0.2756(12) -0.2743(16) 0.9334(8) 0.106(7) Uani 1 1 d .
H89_1 H 0.3292 -0.2609 0.9452 0.127 Uiso 1 1 calc R
C90_1 C 0.1930(15) -0.3104(15) 0.9853(10) 0.082(6) Uani 1 1 d .
O91_1 O 0.1089(13) -0.3285(11) 0.9754(8) 0.110(5) Uani 1 1 d .
C92_1 C 0.1936(16) -0.3109(17) 1.0620(11) 0.095(6) Uani 1 1 d .
H92A_1 H 0.2621 -0.2963 1.0624 0.142 Uiso 1 1 calc R
H92B_1 H 0.1777 -0.3716 1.0836 0.142 Uiso 1 1 calc R
H92C_1 H 0.1414 -0.2653 1.0892 0.142 Uiso 1 1 calc R
C1_2 C 0.965(2) 0.772(2) 0.2528(12) 0.138(12) Uani 1 1 d .
H1A_2 H 0.8939 0.7588 0.2574 0.207 Uiso 1 1 calc R
H1B_2 H 1.0136 0.7310 0.2179 0.207 Uiso 1 1 calc R
H1C_2 H 0.9768 0.8354 0.2371 0.207 Uiso 1 1 calc R
O2_2 O 1.0589(9) 0.7660(12) 0.3366(9) 0.106(5) Uani 1 1 d .
C3_2 C 0.9818(12) 0.7564(13) 0.3256(11) 0.075(6) Uani 1 1 d .
N4_2 N 0.8904(12) 0.7300(12) 0.3781(8) 0.084(5) Uani 1 1 d .
H4_2 H 0.8355 0.7296 0.3646 0.100 Uiso 1 1 calc R
C5_2 C 0.8755(9) 0.7031(10) 0.4519(8) 0.051(4) Uani 1 1 d .
N6_2 N 0.7865(10) 0.6727(10) 0.4856(8) 0.067(4) Uani 1 1 d .
C7_2 C 0.7702(15) 0.6490(13) 0.5562(10) 0.078(6) Uani 1 1 d .
C8_2 C 0.8325(15) 0.6463(13) 0.5937(11) 0.078(6) Uani 1 1 d .
H8_2 H 0.8141 0.6284 0.6424 0.094 Uiso 1 1 calc R
C9_2 C 0.9342(12) 0.6744(13) 0.5506(10) 0.072(5) Uani 1 1 d .
H9_2 H 0.9872 0.6712 0.5717 0.086 Uiso 1 1 calc R
C10_2 C 0.9577(14) 0.7042(12) 0.4838(10) 0.068(5) Uani 1 1 d .
H10_2 H 1.0239 0.7251 0.4582 0.082 Uiso 1 1 calc R
N11_2 N 0.6549(10) 0.6212(12) 0.5865(8) 0.077(5) Uani 1 1 d .
H11_2 H 0.6196 0.6195 0.5569 0.092 Uiso 1 1 calc R
C12_2 C 0.6067(13) 0.5996(13) 0.6564(10) 0.068(5) Uani 1 1 d .
O13_2 O 0.6395(12) 0.5925(11) 0.7082(6) 0.098(5) Uani 1 1 d .
C14_2 C 0.4958(14) 0.5757(12) 0.6670(8) 0.069(5) Uani 1 1 d .
N15_2 N 0.4554(11) 0.5924(9) 0.6131(7) 0.064(4) Uani 1 1 d .
C16_2 C 0.3533(13) 0.5755(11) 0.6258(8) 0.062(5) Uani 1 1 d .
C17_2 C 0.2914(15) 0.5486(11) 0.6927(11) 0.078(6) Uani 1 1 d .
H17_2 H 0.2201 0.5431 0.7001 0.094 Uiso 1 1 calc R
C18_2 C 0.3273(13) 0.5290(12) 0.7499(8) 0.061(5) Uani 1 1 d .
C19_2 C 0.4296(13) 0.5471(12) 0.7363(9) 0.068(5) Uani 1 1 d .
H19_2 H 0.4576 0.5404 0.7741 0.082 Uiso 1 1 calc R
O20_2 O 0.2649(10) 0.4935(9) 0.8078(7) 0.085(4) Uani 1 1 d .
C21_2 C 0.3118(13) 0.4614(11) 0.8632(9) 0.069(5) Uani 1 1 d .
H21A_2 H 0.3114 0.5109 0.8956 0.083 Uiso 1 1 calc R
H21B_2 H 0.3831 0.4343 0.8421 0.083 Uiso 1 1 calc R
C22_2 C 0.2280(15) 0.3822(12) 0.9038(9) 0.071(5) Uani 1 1 d .
C23_2 C 0.1752(17) 0.3969(18) 0.9755(16) 0.112(8) Uani 1 1 d .
H23_2 H 0.1809 0.4501 0.9992 0.134 Uiso 1 1 calc R
C24_2 C 0.108(2) 0.3204(15) 1.0121(11) 0.116(9) Uani 1 1 d .
H24_2 H 0.0675 0.3236 1.0609 0.139 Uiso 1 1 calc R
C25_2 C 0.108(3) 0.2371(16) 0.9678(18) 0.136(11) Uani 1 1 d .
H25_2 H 0.0756 0.1834 0.9895 0.163 Uiso 1 1 calc R
C26_2 C 0.1490(15) 0.2423(17) 0.9076(15) 0.109(9) Uani 1 1 d .
H26_2 H 0.1330 0.1982 0.8799 0.131 Uiso 1 1 calc R
C27_2 C 0.2203(19) 0.3064(17) 0.8698(12) 0.099(7) Uani 1 1 d .
H27_2 H 0.2616 0.2965 0.8218 0.119 Uiso 1 1 calc R
C28_2 C 0.3058(15) 0.5953(12) 0.5662(10) 0.076(6) Uani 1 1 d .
O29_2 O 0.2125(10) 0.6115(12) 0.5758(7) 0.097(5) Uani 1 1 d .
N30_2 N 0.3837(9) 0.5890(9) 0.4962(7) 0.056(3) Uani 1 1 d .
H30_2 H 0.4473 0.5714 0.4939 0.067 Uiso 1 1 calc R
C31_2 C 0.3640(11) 0.6094(11) 0.4312(9) 0.060(4) Uani 1 1 d .
N32_2 N 0.4581(11) 0.5936(10) 0.3726(9) 0.072(4) Uani 1 1 d .
C33_2 C 0.4523(11) 0.6132(12) 0.3070(7) 0.056(4) Uani 1 1 d .
C34_2 C 0.3708(16) 0.6345(17) 0.2872(10) 0.092(7) Uani 1 1 d .
H34_2 H 0.3733 0.6420 0.2392 0.110 Uiso 1 1 calc R
C35_2 C 0.2712(16) 0.6458(12) 0.3509(11) 0.076(5) Uani 1 1 d .
H35_2 H 0.2068 0.6648 0.3450 0.091 Uiso 1 1 calc R
C36_2 C 0.2795(14) 0.6272(14) 0.4162(10) 0.075(5) Uani 1 1 d .
H36_2 H 0.2167 0.6273 0.4550 0.090 Uiso 1 1 calc R
N37_2 N 0.5549(14) 0.5950(11) 0.2548(9) 0.086(5) Uani 1 1 d .
H37_2 H 0.6044 0.5746 0.2714 0.103 Uiso 1 1 calc R
C38_2 C 0.5825(13) 0.6072(14) 0.1799(9) 0.069(5) Uani 1 1 d .
O39_2 O 0.5172(10) 0.6248(10) 0.1485(7) 0.082(4) Uani 1 1 d .
C40_2 C 0.6987(11) 0.5800(12) 0.1371(8) 0.058(4) Uani 1 1 d .
N41_2 N 0.7584(11) 0.5644(12) 0.1826(8) 0.074(4) Uani 1 1 d .
C42_2 C 0.8663(12) 0.5420(10) 0.1444(8) 0.056(4) Uani 1 1 d .
C43_2 C 0.9004(16) 0.5445(14) 0.0709(11) 0.080(5) Uani 1 1 d .
H43_2 H 0.9728 0.5375 0.0470 0.096 Uiso 1 1 calc R
C44_2 C 0.8367(15) 0.5564(12) 0.0302(9) 0.066(5) Uani 1 1 d .
C45_2 C 0.7321(13) 0.5777(14) 0.0656(9) 0.070(5) Uani 1 1 d .
H45_2 H 0.6853 0.5904 0.0398 0.084 Uiso 1 1 calc R
O46_2 O 0.8614(11) 0.5578(9) -0.0407(6) 0.082(4) Uani 1 1 d .
C47_2 C 0.9772(13) 0.5221(15) -0.0872(10) 0.081(6) Uani 1 1 d .
H47A_2 H 1.0271 0.5662 -0.0845 0.097 Uiso 1 1 calc R
H47B_2 H 0.9954 0.4626 -0.0677 0.097 Uiso 1 1 calc R
C48_2 C 0.9835(14) 0.5120(15) -0.1601(9) 0.076(5) Uani 1 1 d .
C49_2 C 0.9711(16) 0.5891(17) -0.2041(10) 0.088(6) Uani 1 1 d .
H49_2 H 0.9514 0.6465 -0.1818 0.105 Uiso 1 1 calc R
C50_2 C 0.9845(17) 0.5873(19) -0.2725(11) 0.098(7) Uani 1 1 d .
H50_2 H 0.9806 0.6422 -0.2986 0.118 Uiso 1 1 calc R
C51_2 C 1.0042(18) 0.5052(14) -0.3051(10) 0.087(6) Uani 1 1 d .
H51_2 H 1.0082 0.5043 -0.3536 0.104 Uiso 1 1 calc R
C52_2 C 1.018(2) 0.425(2) -0.2729(13) 0.124(11) Uani 1 1 d .
H52_2 H 1.0301 0.3681 -0.2964 0.149 Uiso 1 1 calc R
C53_2 C 1.0138(13) 0.4322(14) -0.1956(10) 0.079(6) Uani 1 1 d .
H53_2 H 1.0326 0.3799 -0.1718 0.095 Uiso 1 1 calc R
C54_2 C 0.9317(15) 0.5286(16) 0.1873(12) 0.089(7) Uani 1 1 d .
O55_2 O 1.0294(11) 0.5094(13) 0.1591(8) 0.106(5) Uani 1 1 d .
N56_2 N 0.8892(9) 0.5227(13) 0.2610(7) 0.076(5) Uani 1 1 d .
H56_2 H 0.8216 0.5316 0.2770 0.091 Uiso 1 1 calc R
C57_2 C 0.9356(13) 0.5046(14) 0.3158(10) 0.074(5) Uani 1 1 d .
N58_2 N 0.8653(11) 0.4820(11) 0.3821(7) 0.075(4) Uani 1 1 d .
C59_2 C 0.9063(11) 0.4599(11) 0.4328(7) 0.052(4) Uani 1 1 d .
C60_2 C 1.0161(16) 0.4633(13) 0.4257(10) 0.075(5) Uani 1 1 d .
H60_2 H 1.0430 0.4497 0.4635 0.091 Uiso 1 1 calc R
C61_2 C 1.0744(12) 0.4882(13) 0.3594(9) 0.069(5) Uani 1 1 d .
H61_2 H 1.1471 0.4841 0.3500 0.083 Uiso 1 1 calc R
C62_2 C 1.0415(10) 0.5185(13) 0.3043(8) 0.065(5) Uani 1 1 d .
H62_2 H 1.0851 0.5461 0.2623 0.078 Uiso 1 1 calc R
N63_2 N 0.8311(12) 0.4290(11) 0.4980(7) 0.074(4) Uani 1 1 d .
H63_2 H 0.7664 0.4318 0.4991 0.089 Uiso 1 1 calc R
C64_2 C 0.8499(13) 0.3955(10) 0.5590(8) 0.056(4) Uani 1 1 d .
O65_2 O 0.9377(9) 0.3848(10) 0.5666(6) 0.082(4) Uani 1 1 d .
C66_2 C 0.7540(11) 0.3750(11) 0.6224(8) 0.055(4) Uani 1 1 d .
N67_2 N 0.6629(10) 0.3659(9) 0.6052(6) 0.060(4) Uani 1 1 d .
C68_2 C 0.5756(13) 0.3430(12) 0.6613(8) 0.064(5) Uani 1 1 d .
C69_2 C 0.5793(13) 0.3270(12) 0.7319(8) 0.061(4) Uani 1 1 d .
H69_2 H 0.5190 0.3112 0.7693 0.073 Uiso 1 1 calc R
C70_2 C 0.6693(14) 0.3345(10) 0.7449(8) 0.060(4) Uani 1 1 d .
C71_2 C 0.7625(14) 0.3622(12) 0.6894(9) 0.067(5) Uani 1 1 d .
H71_2 H 0.8248 0.3709 0.6988 0.080 Uiso 1 1 calc R
O72_2 O 0.6684(10) 0.3229(10) 0.8160(6) 0.081(4) Uani 1 1 d .
C73_2 C 0.7596(15) 0.3437(17) 0.8343(10) 0.089(7) Uani 1 1 d .
H73A_2 H 0.7795 0.4061 0.8170 0.107 Uiso 1 1 calc R
H73B_2 H 0.8182 0.3002 0.8104 0.107 Uiso 1 1 calc R
C74_2 C 0.7372(12) 0.3370(10) 0.9168(7) 0.051(4) Uani 1 1 d .
C75_2 C 0.6401(17) 0.3656(15) 0.9600(12) 0.088(6) Uani 1 1 d .
H75_2 H 0.5873 0.3842 0.9403 0.105 Uiso 1 1 calc R
C76_2 C 0.6205(19) 0.367(2) 1.0328(11) 0.113(9) Uani 1 1 d .
H76_2 H 0.5539 0.3858 1.0639 0.136 Uiso 1 1 calc R
C77_2 C 0.701(2) 0.3391(19) 1.0600(12) 0.106(8) Uani 1 1 d .
H77_2 H 0.6875 0.3441 1.1096 0.127 Uiso 1 1 calc R
C78_2 C 0.7918(18) 0.3074(15) 1.0222(9) 0.089(6) Uani 1 1 d .
H78_2 H 0.8441 0.2849 1.0412 0.107 Uiso 1 1 calc R
C79_2 C 0.8041(15) 0.3106(14) 0.9470(10) 0.077(5) Uani 1 1 d .
H79_2 H 0.8703 0.2905 0.9161 0.093 Uiso 1 1 calc R
C80_2 C 0.4730(11) 0.3305(11) 0.6460(7) 0.053(4) Uani 1 1 d .
O81_2 O 0.3936(8) 0.3081(8) 0.6943(6) 0.067(3) Uani 1 1 d .
N82_2 N 0.4791(12) 0.3578(10) 0.5769(8) 0.075(4) Uani 1 1 d .
H82_2 H 0.5360 0.3829 0.5511 0.090 Uiso 1 1 calc R
C83_2 C 0.4010(12) 0.3487(13) 0.5437(9) 0.063(5) Uani 1 1 d .
N84_2 N 0.4418(10) 0.3612(9) 0.4715(7) 0.058(3) Uani 1 1 d .
C85_2 C 0.3755(14) 0.3604(14) 0.4360(10) 0.080(6) Uani 1 1 d .
C86_2 C 0.2690(14) 0.3468(16) 0.4654(9) 0.081(6) Uani 1 1 d .
H86_2 H 0.2264 0.3405 0.4368 0.097 Uiso 1 1 calc R
C87_2 C 0.2304(16) 0.3430(13) 0.5396(11) 0.077(5) Uani 1 1 d .
H87_2 H 0.1578 0.3427 0.5629 0.092 Uiso 1 1 calc R
C88_2 C 0.2993(12) 0.3395(12) 0.5819(8) 0.062(5) Uani 1 1 d .
H88_2 H 0.2754 0.3315 0.6321 0.074 Uiso 1 1 calc R
N89_2 N 0.4319(12) 0.3710(11) 0.3570(7) 0.077(4) Uani 1 1 d .
H89_2 H 0.4984 0.3793 0.3444 0.092 Uiso 1 1 calc R
C90_2 C 0.3922(12) 0.3691(12) 0.3052(9) 0.069(5) Uani 1 1 d .
O91_2 O 0.2981(13) 0.3554(13) 0.3114(8) 0.122(7) Uani 1 1 d .
C92_2 C 0.470(2) 0.364(2) 0.2288(12) 0.146(12) Uani 1 1 d .
H92A_2 H 0.4316 0.3626 0.1950 0.219 Uiso 1 1 calc R
H92B_2 H 0.5155 0.3088 0.2243 0.219 Uiso 1 1 calc R
H92C_2 H 0.5109 0.4180 0.2187 0.219 Uiso 1 1 calc R
S1_3 S 0.6279(6) 0.7548(5) 0.3472(4) 0.112(2) Uani 1 1 d .
O2_3 O 0.7033(15) 0.6825(13) 0.3456(11) 0.131(6) Uani 1 1 d .
C3_3 C 0.548(3) 0.797(3) 0.4453(15) 0.194(18) Uani 1 1 d .
H3A_3 H 0.4950 0.7536 0.4685 0.292 Uiso 1 1 calc R
H3B_3 H 0.5142 0.8575 0.4426 0.292 Uiso 1 1 calc R
H3C_3 H 0.5948 0.8000 0.4729 0.292 Uiso 1 1 calc R
C4_3 C 0.712(2) 0.871(2) 0.336(3) 0.29(4) Uani 1 1 d .
H4A_3 H 0.7645 0.8722 0.2888 0.431 Uiso 1 1 calc R
H4B_3 H 0.7452 0.8700 0.3726 0.431 Uiso 1 1 calc R
H4C_3 H 0.6647 0.9259 0.3413 0.431 Uiso 1 1 calc R
S11_3 S 0.5444(6) 0.6740(12) 0.9621(5) 0.226(7) Uani 1 1 d .
O12_3 O 0.517(4) 0.5909(16) 0.970(2) 0.31(3) Uani 1 1 d .
C13_3 C 0.5908(17) 0.6653(16) 0.8717(12) 0.104(7) Uani 1 1 d .
H13A_3 H 0.6424 0.6137 0.8587 0.155 Uiso 1 1 calc R
H13B_3 H 0.6228 0.7218 0.8506 0.155 Uiso 1 1 calc R
H13C_3 H 0.5336 0.6553 0.8540 0.155 Uiso 1 1 calc R
C14_3 C 0.4636(12) 0.7626(13) 0.9743(9) 0.064(5) Uani 1 1 d .
H14A_3 H 0.4331 0.7740 1.0253 0.096 Uiso 1 1 calc R
H14B_3 H 0.4087 0.7515 0.9548 0.096 Uiso 1 1 calc R
H14C_3 H 0.5001 0.8160 0.9503 0.096 Uiso 1 1 calc R
S21_3 S 0.7287(9) 0.3075(8) 0.3065(4) 0.207(6) Uani 1 1 d .
O22_3 O 0.6587(10) 0.3914(15) 0.3125(9) 0.134(7) Uani 1 1 d .
C23_3 C 0.728(2) 0.2581(18) 0.3807(16) 0.128(10) Uani 1 1 d .
H23A_3 H 0.6584 0.2666 0.4158 0.192 Uiso 1 1 calc R
H23B_3 H 0.7780 0.2850 0.3981 0.192 Uiso 1 1 calc R
H23C_3 H 0.7460 0.1927 0.3732 0.192 Uiso 1 1 calc R
C24_3 C 0.844(3) 0.287(3) 0.257(2) 0.24(3) Uani 1 1 d .
H24A_3 H 0.8532 0.3144 0.2102 0.358 Uiso 1 1 calc R
H24A_3' H 0.8588 0.2209 0.2534 0.358 Uiso 1 1 calc R
H24A_3'' H 0.8908 0.3133 0.2783 0.358 Uiso 1 1 calc R
S31_3 S 0.4714(7) 0.1585(7) 0.0154(6) 0.162(4) Uani 1 1 d .
O32_3 O 0.5065(16) 0.0532(10) -0.0016(9) 0.124(6) Uani 1 1 d .
C33_3 C 0.337(3) 0.145(3) 0.076(2) 0.214(18) Uani 1 1 d .
H33A_3 H 0.3392 0.1231 0.1223 0.321 Uiso 1 1 calc R
H33B_3 H 0.3042 0.1015 0.0557 0.321 Uiso 1 1 calc R
H33C_3 H 0.2983 0.2046 0.0807 0.321 Uiso 1 1 calc R
C34_3 C 0.465(3) 0.200(3) -0.0764(19) 0.181(16) Uani 1 1 d .
H34A_3 H 0.5359 0.2042 -0.1096 0.272 Uiso 1 1 calc R
H34B_3 H 0.4283 0.2601 -0.0720 0.272 Uiso 1 1 calc R
H34C_3 H 0.4291 0.1564 -0.0942 0.272 Uiso 1 1 calc R
O45_3 O 0.5454(10) 0.9432(11) 0.8537(7) 0.095(5) Uani 1 1 d .
O46_3 O 0.6270(10) 0.4994(11) 0.4549(7) 0.089(4) Uani 1 1 d .
O47_3 O 0.239(4) 0.379(6) 0.152(4) 0.29(5) Uani 0.50 1 d P
O48_3 O 0.905(2) 0.162(2) 0.1216(14) 0.110(9) Uani 0.50 1 d P
C49_3 C 0.962(4) 0.093(2) 0.1442(18) 0.104(16) Uani 0.50 1 d P
H49A_3 H 1.0062 0.1211 0.1671 0.125 Uiso 0.50 1 calc PR
H49B_3 H 1.0079 0.0600 0.1021 0.125 Uiso 0.50 1 calc PR
C50_3 C 0.894(3) 0.022(2) 0.198(2) 0.091(12) Uani 0.50 1 d P
H50A_3 H 0.9393 -0.0250 0.2117 0.137 Uiso 0.50 1 calc PR
H50B_3 H 0.8508 -0.0078 0.1758 0.137 Uiso 0.50 1 calc PR
H50C_3 H 0.8493 0.0532 0.2409 0.137 Uiso 0.50 1 calc PR

loop_
_atom_site_aniso_label
_atom_site_aniso_U_11
_atom_site_aniso_U_22
_atom_site_aniso_U_33
_atom_site_aniso_U_23
_atom_site_aniso_U_13
_atom_site_aniso_U_12
C1_1 0.141(19) 0.084(14) 0.068(13) -0.022(11) -0.036(13) -0.012(13)
O2_1 0.102(10) 0.102(11) 0.075(10) -0.028(8) -0.027(8) -0.020(9)
C3_1 0.139(17) 0.066(12) 0.046(10) -0.007(8) -0.035(12) -0.046(12)
N4_1 0.068(8) 0.091(11) 0.047(9) 0.003(8) -0.012(7) -0.021(8)
C5_1 0.069(11) 0.055(10) 0.051(10) -0.015(8) 0.000(8) 0.004(8)
N6_1 0.069(9) 0.080(11) 0.072(11) -0.004(9) -0.015(8) 0.009(8)
C7_1 0.084(13) 0.058(11) 0.039(10) -0.007(8) 0.001(9) 0.029(9)
C8_1 0.064(12) 0.104(16) 0.082(14) 0.004(11) -0.032(11) 0.018(10)
C9_1 0.049(10) 0.125(19) 0.069(13) -0.002(12) 0.010(9) 0.013(11)
C10_1 0.067(11) 0.066(12) 0.094(15) -0.029(10) -0.040(11) 0.013(9)
N11_1 0.060(8) 0.078(10) 0.043(8) -0.007(7) -0.017(7) 0.016(7)
C12_1 0.073(12) 0.049(11) 0.085(15) 0.024(9) -0.016(11) -0.005(9)
O13_1 0.117(11) 0.092(11) 0.066(9) 0.003(8) -0.019(8) 0.025(8)
C14_1 0.083(13) 0.058(11) 0.061(12) 0.017(9) -0.026(10) 0.006(9)
N15_1 0.068(9) 0.056(9) 0.060(9) -0.004(7) -0.025(8) 0.008(7)
C16_1 0.105(14) 0.048(10) 0.031(9) -0.007(7) 0.015(9) -0.008(9)
C17_1 0.064(10) 0.076(12) 0.040(9) 0.004(8) -0.010(8) -0.009(8)
C18_1 0.079(12) 0.086(13) 0.057(12) 0.016(9) -0.034(10) 0.001(10)
C19_1 0.075(12) 0.073(13) 0.055(12) 0.007(9) -0.008(10) -0.008(10)
O20_1 0.078(8) 0.094(10) 0.061(8) 0.016(7) -0.031(7) -0.020(7)
C21_1 0.098(13) 0.057(10) 0.041(9) 0.009(8) -0.019(9) 0.011(9)
C22_1 0.15(2) 0.15(2) 0.050(13) 0.051(14) -0.045(14) -0.016(18)
C23_1 0.105(14) 0.090(14) 0.045(10) 0.008(9) -0.027(9) 0.003(11)
C24_1 0.16(2) 0.088(15) 0.073(14) 0.028(12) -0.062(15) -0.007(14)
C25_1 0.18(2) 0.078(14) 0.030(9) 0.011(9) -0.024(12) -0.016(14)
C26_1 0.13(2) 0.15(2) 0.055(13) 0.006(14) -0.027(13) -0.001(17)
C27_1 0.13(2) 0.16(3) 0.033(10) -0.004(12) -0.023(12) 0.011(17)
C28_1 0.051(9) 0.083(12) 0.050(10) 0.000(9) -0.022(8) 0.020(8)
O29_1 0.074(8) 0.094(9) 0.053(8) 0.005(6) -0.025(6) 0.003(7)
N30_1 0.044(7) 0.064(8) 0.037(7) 0.001(6) -0.010(6) 0.007(6)
C31_1 0.078(12) 0.047(10) 0.047(10) 0.000(8) -0.010(9) 0.004(8)
N32_1 0.059(8) 0.051(8) 0.037(7) -0.007(6) -0.014(6) -0.017(6)
C33_1 0.076(12) 0.052(10) 0.046(10) 0.008(8) -0.012(9) -0.004(9)
C34_1 0.120(17) 0.063(12) 0.062(12) -0.011(9) -0.026(12) -0.006(11)
C35_1 0.055(10) 0.076(13) 0.079(13) 0.008(10) -0.018(9) -0.022(9)
C36_1 0.050(9) 0.074(12) 0.044(10) -0.015(8) -0.004(7) 0.011(8)
N37_1 0.080(9) 0.069(9) 0.037(8) 0.000(7) -0.010(7) 0.004(7)
C38_1 0.077(11) 0.076(11) 0.020(7) -0.007(7) -0.008(7) -0.001(9)
O39_1 0.061(8) 0.27(2) 0.034(7) 0.017(10) -0.019(6) 0.013(11)
C40_1 0.088(13) 0.133(18) 0.026(8) 0.004(9) -0.014(9) 0.036(12)
N41_1 0.061(8) 0.052(8) 0.042(8) 0.006(6) 0.005(6) -0.009(6)
C42_1 0.084(12) 0.078(12) 0.031(8) 0.007(8) -0.011(8) -0.007(10)
C43_1 0.109(14) 0.063(11) 0.038(9) 0.018(8) -0.013(9) 0.019(10)
C44_1 0.081(12) 0.082(13) 0.033(9) 0.015(8) -0.009(9) 0.004(10)
C45_1 0.057(9) 0.089(13) 0.024(8) 0.002(8) 0.003(7) 0.002(8)
O46_1 0.076(8) 0.115(11) 0.047(7) -0.018(7) -0.015(6) 0.010(7)
C47_1 0.107(14) 0.117(16) 0.019(7) 0.018(8) -0.013(8) 0.037(12)
C48_1 0.075(12) 0.072(13) 0.052(11) -0.006(9) -0.009(9) -0.006(9)
C49_1 0.093(15) 0.116(18) 0.059(13) 0.019(12) -0.028(11) -0.023(13)
C50_1 0.069(11) 0.121(17) 0.052(11) -0.015(11) -0.012(9) 0.027(11)
C51_1 0.063(12) 0.19(3) 0.054(12) -0.005(14) -0.023(10) -0.004(14)
C52_1 0.21(3) 0.103(18) 0.054(13) 0.015(12) -0.070(15) 0.017(17)
C53_1 0.18(2) 0.077(14) 0.054(12) -0.012(10) -0.044(13) 0.020(14)
C54_1 0.076(12) 0.080(13) 0.074(13) 0.039(10) -0.031(10) -0.029(10)
O55_1 0.099(11) 0.160(16) 0.066(10) 0.004(9) -0.028(8) 0.029(10)
N56_1 0.046(8) 0.138(15) 0.037(8) 0.019(8) 0.016(6) 0.013(8)
C57_1 0.081(13) 0.056(11) 0.118(18) 0.014(11) -0.051(13) -0.001(9)
N58_1 0.069(9) 0.091(11) 0.032(7) -0.007(7) -0.012(7) 0.014(8)
C59_1 0.060(10) 0.058(10) 0.056(11) -0.018(8) -0.012(9) -0.010(8)
C60_1 0.054(9) 0.077(13) 0.071(12) -0.011(10) -0.010(8) -0.013(8)
C61_1 0.039(9) 0.117(17) 0.067(12) 0.028(11) 0.002(9) -0.004(9)
C62_1 0.087(13) 0.059(12) 0.083(14) -0.013(10) -0.027(11) 0.003(9)
N63_1 0.073(10) 0.084(12) 0.068(11) -0.020(9) -0.008(8) 0.002(8)
C64_1 0.031(8) 0.085(12) 0.044(9) -0.028(8) 0.021(7) -0.012(8)
O65_1 0.059(8) 0.133(13) 0.059(8) 0.000(8) 0.016(6) -0.012(8)
C66_1 0.065(11) 0.048(10) 0.061(11) -0.010(8) -0.007(9) -0.015(8)
N67_1 0.039(7) 0.087(11) 0.060(9) 0.006(8) -0.013(6) -0.007(7)
C68_1 0.054(9) 0.055(10) 0.082(14) -0.008(9) -0.020(9) 0.007(7)
C69_1 0.084(13) 0.059(11) 0.047(10) -0.006(8) -0.007(9) -0.027(9)
C70_1 0.060(11) 0.047(10) 0.079(13) -0.010(9) 0.019(10) 0.004(8)
C71_1 0.042(8) 0.100(14) 0.042(9) -0.002(8) -0.013(7) 0.006(8)
O72_1 0.057(6) 0.092(9) 0.055(7) 0.012(6) -0.014(5) 0.009(6)
C73_1 0.078(12) 0.15(2) 0.057(12) -0.005(13) -0.016(10) 0.012(13)
C74_1 0.057(11) 0.097(16) 0.070(14) 0.030(11) -0.002(10) -0.023(10)
C75_1 0.120(19) 0.069(15) 0.095(18) 0.025(13) -0.001(14) -0.013(13)
C76_1 0.17(3) 0.088(19) 0.13(2) 0.013(16) -0.01(2) 0.049(17)
C77_1 0.066(12) 0.111(18) 0.120(19) 0.040(15) 0.019(12) -0.013(11)
C78_1 0.067(18) 0.19(4) 0.51(9) -0.13(5) -0.05(3) -0.01(2)
C79_1 0.119(18) 0.102(16) 0.043(11) 0.005(10) 0.014(11) -0.028(13)
C80_1 0.074(12) 0.060(11) 0.067(12) -0.034(9) -0.015(10) 0.022(9)
O81_1 0.065(7) 0.107(10) 0.069(8) 0.021(7) -0.022(6) -0.035(7)
N82_1 0.060(9) 0.061(9) 0.055(9) -0.015(7) -0.012(7) -0.006(7)
C83_1 0.029(7) 0.073(11) 0.050(9) 0.011(8) -0.019(6) -0.006(7)
N84_1 0.100(12) 0.086(12) 0.040(8) 0.004(7) -0.022(8) -0.001(9)
C85_1 0.068(11) 0.118(16) 0.052(11) -0.001(10) -0.021(9) 0.053(11)
C86_1 0.044(9) 0.079(13) 0.094(15) 0.011(11) -0.003(10) 0.024(8)
C87_1 0.093(14) 0.102(15) 0.059(11) -0.014(10) -0.050(11) -0.010(11)
C88_1 0.067(11) 0.053(10) 0.064(11) -0.016(8) 0.009(9) -0.023(8)
N89_1 0.061(9) 0.19(2) 0.047(10) 0.016(11) -0.006(8) 0.044(11)
C90_1 0.074(13) 0.106(16) 0.055(11) 0.036(11) -0.010(10) -0.011(11)
O91_1 0.122(13) 0.123(13) 0.088(11) 0.042(9) -0.034(10) -0.057(11)
C92_1 0.082(13) 0.124(18) 0.067(14) 0.022(12) -0.009(10) -0.015(12)
C1_2 0.14(2) 0.20(3) 0.058(15) -0.004(16) 0.006(14) -0.06(2)
O2_2 0.037(6) 0.153(14) 0.110(12) 0.015(10) -0.001(7) -0.017(8)
C3_2 0.038(9) 0.079(13) 0.082(13) -0.019(10) 0.013(9) 0.012(8)
N4_2 0.065(10) 0.122(14) 0.062(10) 0.015(9) -0.013(8) -0.042(9)
C5_2 0.032(7) 0.053(9) 0.056(10) -0.005(7) 0.007(7) -0.023(6)
N6_2 0.055(9) 0.071(10) 0.075(10) -0.005(8) -0.024(8) 0.000(7)
C7_2 0.093(14) 0.058(12) 0.068(13) -0.016(10) -0.005(11) -0.005(10)
C8_2 0.090(13) 0.083(13) 0.084(14) 0.033(10) -0.064(12) 0.000(10)
C9_2 0.045(9) 0.101(15) 0.075(12) 0.032(11) -0.027(9) -0.018(9)
C10_2 0.073(11) 0.069(12) 0.071(13) 0.010(9) -0.030(10) -0.040(10)
N11_2 0.051(8) 0.117(13) 0.053(9) 0.026(8) -0.008(7) -0.009(8)
C12_2 0.060(11) 0.072(12) 0.062(12) 0.006(9) -0.006(9) -0.014(9)
O13_2 0.133(12) 0.119(12) 0.039(7) -0.003(7) -0.028(7) 0.015(9)
C14_2 0.088(13) 0.070(12) 0.033(9) -0.002(8) -0.003(9) 0.007(9)
N15_2 0.088(11) 0.046(8) 0.044(8) -0.011(6) -0.003(7) 0.001(7)
C16_2 0.061(11) 0.054(10) 0.044(10) 0.004(8) 0.016(8) 0.009(8)
C17_2 0.085(13) 0.027(9) 0.113(17) -0.010(9) -0.015(12) -0.019(8)
C18_2 0.075(12) 0.072(12) 0.030(8) 0.009(8) -0.014(8) 0.012(9)
C19_2 0.068(12) 0.069(12) 0.048(10) 0.002(8) 0.004(9) 0.014(9)
O20_2 0.093(9) 0.078(9) 0.062(8) 0.018(7) 0.006(7) -0.015(7)
C21_2 0.071(10) 0.055(10) 0.067(12) 0.021(8) -0.004(8) -0.012(8)
C22_2 0.100(14) 0.056(11) 0.044(10) 0.003(8) -0.010(9) 0.012(9)
C23_2 0.081(15) 0.106(19) 0.14(2) 0.021(17) -0.026(15) -0.007(13)
C24_2 0.15(2) 0.090(16) 0.059(12) 0.039(11) 0.016(12) 0.036(14)
C25_2 0.18(3) 0.059(14) 0.17(3) 0.047(17) -0.06(2) 0.000(15)
C26_2 0.074(13) 0.110(19) 0.15(2) 0.062(17) -0.044(15) -0.049(13)
C27_2 0.114(18) 0.12(2) 0.076(15) -0.016(14) -0.049(13) 0.022(15)
C28_2 0.092(14) 0.059(11) 0.068(12) 0.019(9) -0.023(10) 0.032(9)
O29_2 0.069(8) 0.141(13) 0.077(10) 0.015(9) -0.023(7) 0.016(8)
N30_2 0.037(7) 0.077(9) 0.050(8) 0.014(7) -0.009(6) -0.006(6)
C31_2 0.043(9) 0.059(10) 0.060(11) 0.008(8) 0.005(8) 0.007(7)
N32_2 0.059(9) 0.075(10) 0.078(11) 0.022(8) -0.020(8) -0.013(7)
C33_2 0.047(9) 0.073(11) 0.029(8) -0.004(7) 0.011(7) 0.006(8)
C34_2 0.087(14) 0.13(2) 0.053(11) 0.026(12) -0.019(10) 0.008(13)
C35_2 0.092(14) 0.059(12) 0.087(15) 0.005(10) -0.046(12) 0.000(10)
C36_2 0.063(11) 0.084(14) 0.063(12) 0.003(10) -0.004(9) 0.010(9)
N37_2 0.124(14) 0.079(11) 0.077(12) -0.005(9) -0.064(11) 0.002(10)
C38_2 0.057(10) 0.095(14) 0.047(10) -0.016(9) -0.008(8) 0.020(9)
O39_2 0.083(9) 0.102(10) 0.061(8) -0.003(7) -0.027(7) 0.016(7)
C40_2 0.044(8) 0.077(12) 0.049(10) -0.013(8) -0.009(7) -0.001(8)
N41_2 0.069(9) 0.103(13) 0.052(9) 0.005(8) -0.027(8) 0.011(8)
C42_2 0.068(10) 0.044(9) 0.047(9) -0.001(7) -0.001(8) -0.028(7)
C43_2 0.079(13) 0.090(15) 0.067(13) 0.009(11) -0.022(11) -0.005(11)
C44_2 0.091(14) 0.070(12) 0.042(10) -0.001(8) -0.022(10) -0.026(10)
C45_2 0.054(10) 0.116(16) 0.056(11) 0.001(10) -0.035(9) -0.031(10)
O46_2 0.114(10) 0.093(10) 0.034(6) 0.021(6) -0.019(6) -0.016(8)
C47_2 0.052(10) 0.109(16) 0.084(13) -0.041(11) -0.018(9) -0.020(10)
C48_2 0.081(12) 0.112(16) 0.031(9) 0.000(10) -0.017(9) 0.014(11)
C49_2 0.093(13) 0.110(17) 0.057(12) 0.001(11) -0.016(10) -0.027(12)
C50_2 0.103(15) 0.13(2) 0.061(14) 0.000(13) -0.017(11) -0.017(14)
C51_2 0.131(18) 0.071(13) 0.043(10) -0.012(9) -0.005(11) -0.004(12)
C52_2 0.121(19) 0.15(3) 0.087(17) -0.041(16) 0.003(14) -0.086(19)
C53_2 0.056(10) 0.085(14) 0.071(13) -0.024(11) 0.011(9) 0.023(9)
C54_2 0.064(13) 0.112(18) 0.092(16) 0.020(13) -0.026(12) -0.023(12)
O55_2 0.077(9) 0.161(15) 0.066(9) -0.006(9) -0.006(7) -0.007(9)
N56_2 0.036(7) 0.143(15) 0.041(8) 0.012(8) -0.005(6) 0.009(8)
C57_2 0.059(11) 0.100(15) 0.055(12) -0.006(10) -0.013(9) 0.016(10)
N58_2 0.067(9) 0.100(12) 0.039(8) 0.015(7) -0.003(7) 0.029(8)
C59_2 0.056(9) 0.064(10) 0.030(8) -0.006(7) -0.009(7) 0.020(7)
C60_2 0.097(14) 0.074(13) 0.067(13) 0.015(10) -0.043(11) -0.011(10)
C61_2 0.043(9) 0.101(14) 0.048(10) 0.007(9) 0.002(7) 0.016(8)
C62_2 0.031(8) 0.102(13) 0.048(9) 0.024(9) 0.003(7) -0.001(8)
N63_2 0.078(10) 0.092(12) 0.044(9) 0.004(8) -0.011(8) 0.001(8)
C64_2 0.074(11) 0.038(9) 0.050(10) 0.004(7) -0.012(9) -0.003(8)
O65_2 0.070(8) 0.121(11) 0.045(7) 0.006(7) -0.012(6) 0.011(7)
C66_2 0.044(8) 0.074(11) 0.050(10) 0.014(8) -0.024(7) 0.003(7)
N67_2 0.072(9) 0.058(9) 0.031(7) 0.005(6) 0.007(6) 0.007(7)
C68_2 0.063(10) 0.063(11) 0.043(10) -0.007(8) 0.012(8) 0.002(8)
C69_2 0.065(11) 0.067(12) 0.036(9) 0.005(8) 0.001(8) 0.006(8)
C70_2 0.083(12) 0.048(9) 0.031(8) 0.002(7) 0.004(8) 0.001(8)
C71_2 0.078(12) 0.059(11) 0.061(12) 0.002(8) -0.025(10) 0.019(8)
O72_2 0.093(9) 0.102(10) 0.032(6) 0.018(6) -0.002(6) -0.006(7)
C73_2 0.061(12) 0.128(19) 0.072(14) -0.004(13) -0.010(10) -0.028(12)
C74_2 0.066(10) 0.045(9) 0.036(8) -0.013(7) -0.007(7) 0.000(7)
C75_2 0.091(14) 0.088(15) 0.086(16) -0.008(12) -0.033(12) 0.005(11)
C76_2 0.099(17) 0.16(2) 0.056(13) -0.043(14) 0.021(12) -0.022(16)
C77_2 0.13(2) 0.13(2) 0.055(12) -0.003(13) -0.035(13) -0.024(17)
C78_2 0.105(16) 0.105(17) 0.044(11) -0.008(10) -0.007(10) -0.004(13)
C79_2 0.076(12) 0.090(14) 0.057(12) -0.001(10) -0.009(9) -0.009(10)
C80_2 0.052(9) 0.066(10) 0.030(8) -0.018(7) -0.003(7) 0.017(8)
O81_2 0.061(7) 0.088(9) 0.042(6) 0.001(6) 0.003(6) -0.029(6)
N82_2 0.083(11) 0.071(10) 0.055(10) 0.006(7) 0.000(8) -0.016(8)
C83_2 0.046(9) 0.078(13) 0.068(12) 0.005(9) -0.022(9) 0.001(8)
N84_2 0.062(8) 0.059(9) 0.052(8) -0.002(7) -0.017(7) -0.002(6)
C85_2 0.079(13) 0.093(15) 0.063(12) 0.043(10) -0.025(10) 0.013(10)
C86_2 0.056(11) 0.130(18) 0.050(11) 0.003(11) -0.011(9) 0.006(10)
C87_2 0.076(12) 0.076(13) 0.073(14) -0.004(10) -0.017(10) 0.001(10)
C88_2 0.059(10) 0.088(13) 0.025(8) -0.013(8) 0.010(7) -0.016(9)
N89_2 0.075(9) 0.088(11) 0.052(9) 0.010(8) -0.006(7) 0.024(8)
C90_2 0.058(9) 0.076(12) 0.062(11) 0.013(9) -0.016(8) 0.034(8)
O91_2 0.130(13) 0.167(17) 0.065(9) 0.001(9) -0.042(9) 0.071(12)
C92_2 0.14(2) 0.22(3) 0.055(14) 0.070(17) -0.011(14) 0.00(2)
S1_3 0.154(6) 0.094(4) 0.099(5) 0.004(3) -0.059(4) -0.011(4)
O2_3 0.136(15) 0.110(14) 0.144(16) -0.007(11) -0.045(12) 0.010(11)
C3_3 0.17(3) 0.33(5) 0.09(2) -0.05(3) -0.04(2) -0.03(3)
C4_3 0.073(16) 0.11(2) 0.55(9) 0.16(4) 0.05(3) 0.007(15)
S11_3 0.079(4) 0.48(2) 0.118(6) 0.086(9) -0.051(4) 0.016(7)
O12_3 0.58(7) 0.071(14) 0.39(5) -0.08(2) -0.31(5) 0.04(2)
C13_3 0.100(15) 0.095(16) 0.101(17) 0.008(13) -0.018(12) 0.017(12)
C14_3 0.050(9) 0.099(14) 0.056(10) 0.009(9) -0.032(8) -0.028(9)
S21_3 0.221(10) 0.219(10) 0.096(5) 0.038(6) 0.035(6) 0.114(9)
O22_3 0.054(8) 0.21(2) 0.118(14) 0.042(13) -0.016(8) 0.008(10)
C23_3 0.118(19) 0.094(18) 0.16(3) 0.045(17) -0.036(18) -0.029(15)
C24_3 0.18(4) 0.19(4) 0.22(4) 0.07(3) 0.08(3) 0.08(3)
S31_3 0.153(7) 0.147(7) 0.201(9) -0.006(7) -0.068(7) -0.060(6)
O32_3 0.204(18) 0.055(9) 0.099(12) -0.004(8) -0.029(11) -0.012(10)
C33_3 0.18(3) 0.13(3) 0.35(5) -0.02(3) -0.11(3) -0.08(2)
C34_3 0.23(4) 0.16(3) 0.17(3) 0.00(2) -0.10(3) 0.10(3)
O45_3 0.078(9) 0.146(14) 0.058(8) 0.009(8) -0.020(7) 0.008(8)
O46_3 0.072(8) 0.117(12) 0.063(8) 0.000(8) -0.001(7) -0.010(8)
O47_3 0.17(4) 0.46(11) 0.27(7) -0.25(8) -0.11(5) 0.16(6)
O48_3 0.12(2) 0.14(3) 0.075(17) 0.014(17) -0.052(16) 0.000(19)
C49_3 0.22(5) 0.05(2) 0.05(2) -0.028(17) -0.07(3) 0.05(3)
C50_3 0.10(3) 0.05(2) 0.09(3) 0.007(18) 0.02(2) 0.006(17)

loop_
_atom_type_symbol
_atom_type_description
_atom_type_scat_dispersion_real
_atom_type_scat_dispersion_imag
_atom_type_scat_source
C C 0.0181 0.0091 'International Tables Vol C Tables 4.2.6.8 and 6.1.1.4'
N N 0.0311 0.0180 'International Tables Vol C Tables 4.2.6.8 and 6.1.1.4'
O O 0.0492 0.0322 'International Tables Vol C Tables 4.2.6.8 and 6.1.1.4'
H H 0.0000 0.0000 'International Tables Vol C Tables 4.2.6.8 and 6.1.1.4'
S S 0.3331 0.5567 'International Tables Vol C Tables 4.2.6.8 and 6.1.1.4'

loop_
_geom_angle_atom_site_label_1
_geom_angle_atom_site_label_2
_geom_angle_atom_site_label_3
_geom_angle
O2_1 C3_1 N4_1 126.4(18)
O2_1 C3_1 C1_1 123.8(16)
N4_1 C3_1 C1_1 108.1(18)
C5_1 N4_1 C3_1 130.2(16)
N4_1 C5_1 N6_1 117.4(15)
N4_1 C5_1 C10_1 121.7(17)
N6_1 C5_1 C10_1 120.7(16)
C7_1 N6_1 C5_1 121.4(15)
N6_1 C7_1 N11_1 114.7(15)
N6_1 C7_1 C8_1 117.9(17)
N11_1 C7_1 C8_1 127.1(16)
C9_1 C8_1 C7_1 121.6(19)
C8_1 C9_1 C10_1 121.6(18)
C5_1 C10_1 C9_1 116.4(16)
C12_1 N11_1 C7_1 131.7(15)
O13_1 C12_1 N11_1 123.1(18)
O13_1 C12_1 C14_1 120.8(18)
N11_1 C12_1 C14_1 116.1(15)
N15_1 C14_1 C19_1 125.6(17)
N15_1 C14_1 C12_1 115.9(15)
C19_1 C14_1 C12_1 118.5(16)
C16_1 N15_1 C14_1 115.9(14)
N15_1 C16_1 C17_1 126.0(14)
N15_1 C16_1 C28_1 121.3(15)
C17_1 C16_1 C28_1 112.6(16)
C18_1 C17_1 C16_1 116.4(16)
O20_1 C18_1 C17_1 126.6(16)
O20_1 C18_1 C19_1 116.9(15)
C17_1 C18_1 C19_1 114.7(15)
C14_1 C19_1 C18_1 119.4(16)
C18_1 O20_1 C21_1 116.4(13)
O20_1 C21_1 C22_1 107.7(16)
C27_1 C22_1 C21_1 126(2)
C27_1 C22_1 C23_1 120.8(18)
C21_1 C22_1 C23_1 114(2)
C24_1 C23_1 C22_1 113.5(19)
C23_1 C24_1 C25_1 124(2)
C26_1 C25_1 C24_1 118.3(18)
C25_1 C26_1 C27_1 122(2)
C22_1 C27_1 C26_1 121(2)
O29_1 C28_1 N30_1 126.0(15)
O29_1 C28_1 C16_1 122.1(15)
N30_1 C28_1 C16_1 111.8(13)
C28_1 N30_1 C31_1 125.7(13)
C36_1 C31_1 N32_1 125.2(15)
C36_1 C31_1 N30_1 122.7(15)
N32_1 C31_1 N30_1 111.7(14)
C33_1 N32_1 C31_1 116.7(14)
N32_1 C33_1 C34_1 123.3(16)
N32_1 C33_1 N37_1 112.0(14)
C34_1 C33_1 N37_1 124.8(15)
C33_1 C34_1 C35_1 119.8(18)
C34_1 C35_1 C36_1 114.0(16)
C31_1 C36_1 C35_1 120.5(16)
C38_1 N37_1 C33_1 121.5(14)
O39_1 C38_1 N37_1 127.6(15)
O39_1 C38_1 C40_1 122.3(13)
N37_1 C38_1 C40_1 109.8(14)
N41_1 C40_1 C45_1 124.2(16)
N41_1 C40_1 C38_1 123.0(14)
C45_1 C40_1 C38_1 111.7(14)
C40_1 N41_1 C42_1 122.7(14)
N41_1 C42_1 C43_1 118.8(16)
N41_1 C42_1 C54_1 124.5(14)
C43_1 C42_1 C54_1 115.9(16)
C44_1 C43_1 C42_1 120.8(17)
C43_1 C44_1 C45_1 119.1(15)
C43_1 C44_1 O46_1 116.7(16)
C45_1 C44_1 O46_1 123.3(15)
C44_1 C45_1 C40_1 113.4(14)
C47_1 O46_1 C44_1 115.7(13)
O46_1 C47_1 C48_1 106.0(14)
C53_1 C48_1 C49_1 118.8(18)
C53_1 C48_1 C47_1 121.0(17)
C49_1 C48_1 C47_1 120.1(18)
C50_1 C49_1 C48_1 117(2)
C51_1 C50_1 C49_1 130(2)
C50_1 C51_1 C52_1 112.3(18)
C53_1 C52_1 C51_1 122(2)
C48_1 C53_1 C52_1 121(2)
O55_1 C54_1 N56_1 125.9(19)
O55_1 C54_1 C42_1 123.4(18)
N56_1 C54_1 C42_1 109.1(15)
C54_1 N56_1 C57_1 130.0(16)
N58_1 C57_1 C62_1 125(2)
N58_1 C57_1 N56_1 113.6(15)
C62_1 C57_1 N56_1 121.8(19)
C59_1 N58_1 C57_1 116.4(16)
N58_1 C59_1 N63_1 113.1(15)
N58_1 C59_1 C60_1 127.9(16)
N63_1 C59_1 C60_1 119.0(14)
C61_1 C60_1 C59_1 110.3(14)
C62_1 C61_1 C60_1 124.2(18)
C61_1 C62_1 C57_1 117(2)
C64_1 N63_1 C59_1 129.8(15)
O65_1 C64_1 N63_1 123.7(17)
O65_1 C64_1 C66_1 122.4(13)
N63_1 C64_1 C66_1 113.8(13)
N67_1 C66_1 C71_1 123.6(16)
N67_1 C66_1 C64_1 119.8(14)
C71_1 C66_1 C64_1 116.5(13)
C66_1 N67_1 C68_1 117.1(14)
N67_1 C68_1 C69_1 125.9(15)
N67_1 C68_1 C80_1 119.7(15)
C69_1 C68_1 C80_1 113.8(16)
C70_1 C69_1 C68_1 113.3(17)
C69_1 C70_1 C71_1 124.2(16)
C69_1 C70_1 O72_1 122.3(18)
C71_1 C70_1 O72_1 113.5(14)
C70_1 C71_1 C66_1 115.6(14)
C73_1 O72_1 C70_1 124.8(14)
C74_1 C73_1 O72_1 125.4(19)
C73_1 C74_1 C79_1 130(2)
C73_1 C74_1 C75_1 114.0(19)
C79_1 C74_1 C75_1 114.4(17)
C76_1 C75_1 C74_1 125(3)
C75_1 C76_1 C77_1 112(3)
C78_1 C77_1 C76_1 118(3)
C79_1 C78_1 C77_1 121(5)
C78_1 C79_1 C74_1 129(3)
O81_1 C80_1 N82_1 119.6(16)
O81_1 C80_1 C68_1 128.0(17)
N82_1 C80_1 C68_1 112.2(16)
C83_1 N82_1 C80_1 131.2(14)
N82_1 C83_1 N84_1 114.1(13)
N82_1 C83_1 C88_1 127.0(14)
N84_1 C83_1 C88_1 118.8(13)
C83_1 N84_1 C85_1 118.0(13)
C86_1 C85_1 N89_1 133(2)
C86_1 C85_1 N84_1 123.0(17)
N89_1 C85_1 N84_1 104.2(15)
C85_1 C86_1 C87_1 121.3(18)
C88_1 C87_1 C86_1 115.2(15)
C87_1 C88_1 C83_1 123.4(16)
C90_1 N89_1 C85_1 123.8(19)
O91_1 C90_1 N89_1 123.8(17)
O91_1 C90_1 C92_1 117.5(16)
N89_1 C90_1 C92_1 117.6(18)
O2_2 C3_2 N4_2 124(2)
O2_2 C3_2 C1_2 125.2(18)
N4_2 C3_2 C1_2 110.9(17)
C3_2 N4_2 C5_2 128.2(15)
N6_2 C5_2 C10_2 122.4(15)
N6_2 C5_2 N4_2 114.6(14)
C10_2 C5_2 N4_2 122.9(12)
C5_2 N6_2 C7_2 115.3(15)
C8_2 C7_2 N6_2 130.9(18)
C8_2 C7_2 N11_2 123.6(18)
N6_2 C7_2 N11_2 105.5(16)
C7_2 C8_2 C9_2 110.6(17)
C10_2 C9_2 C8_2 124.4(15)
C9_2 C10_2 C5_2 116.1(15)
C12_2 N11_2 C7_2 123.4(15)
O13_2 C12_2 N11_2 131.4(16)
O13_2 C12_2 C14_2 119.0(15)
N11_2 C12_2 C14_2 109.5(15)
N15_2 C14_2 C19_2 119.7(17)
N15_2 C14_2 C12_2 119.6(14)
C19_2 C14_2 C12_2 120.2(16)
C14_2 N15_2 C16_2 118.2(14)
N15_2 C16_2 C17_2 120.8(17)
N15_2 C16_2 C28_2 119.0(14)
C17_2 C16_2 C28_2 119.9(16)
C16_2 C17_2 C18_2 124.1(18)
O20_2 C18_2 C19_2 127.3(15)
O20_2 C18_2 C17_2 118.6(16)
C19_2 C18_2 C17_2 114.0(15)
C18_2 C19_2 C14_2 122.8(17)
C18_2 O20_2 C21_2 116.3(14)
O20_2 C21_2 C22_2 98.6(13)
C27_2 C22_2 C23_2 123(2)
C27_2 C22_2 C21_2 121.4(17)
C23_2 C22_2 C21_2 115.0(17)
C22_2 C23_2 C24_2 114(2)
C23_2 C24_2 C25_2 118(2)
C26_2 C25_2 C24_2 117(2)
C25_2 C26_2 C27_2 128(3)
C22_2 C27_2 C26_2 118(2)
O29_2 C28_2 N30_2 123.4(16)
O29_2 C28_2 C16_2 124.8(16)
N30_2 C28_2 C16_2 111.8(14)
C31_2 N30_2 C28_2 124.5(13)
C36_2 C31_2 N30_2 132.7(15)
C36_2 C31_2 N32_2 117.3(17)
N30_2 C31_2 N32_2 109.4(13)
C33_2 N32_2 C31_2 116.2(14)
C34_2 C33_2 N32_2 129.7(14)
C34_2 C33_2 N37_2 121.4(15)
N32_2 C33_2 N37_2 108.4(14)
C33_2 C34_2 C35_2 112.1(16)
C36_2 C35_2 C34_2 116.7(17)
C31_2 C36_2 C35_2 126.9(18)
C38_2 N37_2 C33_2 126.5(15)
O39_2 C38_2 N37_2 123.2(15)
O39_2 C38_2 C40_2 121.0(15)
N37_2 C38_2 C40_2 115.0(15)
C45_2 C40_2 N41_2 127.4(14)
C45_2 C40_2 C38_2 121.0(15)
N41_2 C40_2 C38_2 111.5(13)
C40_2 N41_2 C42_2 112.6(13)
C43_2 C42_2 C54_2 124.9(17)
C43_2 C42_2 N41_2 119.4(16)
C54_2 C42_2 N41_2 115.3(15)
C44_2 C43_2 C42_2 124.4(19)
O46_2 C44_2 C43_2 129.1(18)
O46_2 C44_2 C45_2 113.5(16)
C43_2 C44_2 C45_2 117.2(16)
C40_2 C45_2 C44_2 118.6(14)
C44_2 O46_2 C47_2 118.0(15)
C48_2 C47_2 O46_2 110.0(14)
C53_2 C48_2 C49_2 114.1(17)
C53_2 C48_2 C47_2 123(2)
C49_2 C48_2 C47_2 122(2)
C50_2 C49_2 C48_2 126(2)
C49_2 C50_2 C51_2 119(2)
C52_2 C51_2 C50_2 124(2)
C51_2 C52_2 C53_2 115(2)
C48_2 C53_2 C52_2 121(2)
O55_2 C54_2 N56_2 118.0(18)
O55_2 C54_2 C42_2 121(2)
N56_2 C54_2 C42_2 120.4(16)
C54_2 N56_2 C57_2 131.9(14)
N58_2 C57_2 C62_2 123.6(16)
N58_2 C57_2 N56_2 114.0(14)
C62_2 C57_2 N56_2 122.0(15)
C59_2 N58_2 C57_2 115.6(14)
N58_2 C59_2 N63_2 112.9(14)
N58_2 C59_2 C60_2 125.5(14)
N63_2 C59_2 C60_2 121.6(14)
C61_2 C60_2 C59_2 112.4(15)
C60_2 C61_2 C62_2 127.8(15)
C61_2 C62_2 C57_2 113.6(14)
C64_2 N63_2 C59_2 127.2(15)
O65_2 C64_2 N63_2 125.3(15)
O65_2 C64_2 C66_2 118.8(14)
N63_2 C64_2 C66_2 115.8(14)
C71_2 C66_2 N67_2 125.2(14)
C71_2 C66_2 C64_2 119.7(14)
N67_2 C66_2 C64_2 114.9(12)
C68_2 N67_2 C66_2 116.2(13)
N67_2 C68_2 C69_2 121.6(16)
N67_2 C68_2 C80_2 119.0(14)
C69_2 C68_2 C80_2 119.3(13)
C70_2 C69_2 C68_2 119.6(14)
C69_2 C70_2 O72_2 117.8(13)
C69_2 C70_2 C71_2 121.8(15)
O72_2 C70_2 C71_2 120.1(16)
C66_2 C71_2 C70_2 115.5(16)
C70_2 O72_2 C73_2 119.7(13)
O72_2 C73_2 C74_2 111.1(13)
C79_2 C74_2 C75_2 117.4(16)
C79_2 C74_2 C73_2 124.9(15)
C75_2 C74_2 C73_2 117.6(16)
C74_2 C75_2 C76_2 119(2)
C75_2 C76_2 C77_2 119(2)
C78_2 C77_2 C76_2 125(2)
C77_2 C78_2 C79_2 112(2)
C74_2 C79_2 C78_2 128.5(18)
O81_2 C80_2 N82_2 126.2(14)
O81_2 C80_2 C68_2 121.2(13)
N82_2 C80_2 C68_2 112.1(13)
C80_2 N82_2 C83_2 126.4(14)
C88_2 C83_2 N84_2 126.5(15)
C88_2 C83_2 N82_2 122.6(16)
N84_2 C83_2 N82_2 110.5(13)
C85_2 N84_2 C83_2 115.7(14)
N84_2 C85_2 C86_2 126.1(17)
N84_2 C85_2 N89_2 109.9(15)
C86_2 C85_2 N89_2 123.9(16)
C87_2 C86_2 C85_2 115.2(18)
C86_2 C87_2 C88_2 121.2(17)
C83_2 C88_2 C87_2 114.6(15)
C90_2 N89_2 C85_2 127.1(15)
O91_2 C90_2 N89_2 126.8(16)
O91_2 C90_2 C92_2 115.4(18)
N89_2 C90_2 C92_2 116.6(17)
O2_3 S1_3 C3_3 113.5(16)
O2_3 S1_3 C4_3 102.8(12)
C3_3 S1_3 C4_3 87(2)
O12_3 S11_3 C14_3 124(2)
O12_3 S11_3 C13_3 92(2)
C14_3 S11_3 C13_3 103.2(10)
O22_3 S21_3 C24_3 130.5(17)
O22_3 S21_3 C23_3 115.9(14)
C24_3 S21_3 C23_3 102(2)
O32_3 S31_3 C33_3 99.3(14)
O32_3 S31_3 C34_3 99.4(13)
C33_3 S31_3 C34_3 108(2)
O48_3 C49_3 C50_3 114(4)

loop_
_geom_bond_atom_site_label_1
_geom_bond_atom_site_label_2
_geom_bond_distance
C1_1 C3_1 1.59(3)
O2_1 C3_1 1.09(2)
C3_1 N4_1 1.40(2)
N4_1 C5_1 1.30(2)
C5_1 N6_1 1.36(2)
C5_1 C10_1 1.41(2)
N6_1 C7_1 1.36(2)
C7_1 N11_1 1.38(2)
C7_1 C8_1 1.41(3)
C8_1 C9_1 1.31(3)
C9_1 C10_1 1.42(3)
N11_1 C12_1 1.34(2)
C12_1 O13_1 1.21(2)
C12_1 C14_1 1.50(3)
C14_1 N15_1 1.30(2)
C14_1 C19_1 1.35(2)
N15_1 C16_1 1.29(2)
C16_1 C17_1 1.43(2)
C16_1 C28_1 1.54(2)
C17_1 C18_1 1.39(2)
C18_1 O20_1 1.351(19)
C18_1 C19_1 1.44(2)
O20_1 C21_1 1.41(2)
C21_1 C22_1 1.50(2)
C22_1 C27_1 1.36(3)
C22_1 C23_1 1.52(3)
C23_1 C24_1 1.36(3)
C24_1 C25_1 1.51(3)
C25_1 C26_1 1.28(3)
C26_1 C27_1 1.45(3)
C28_1 O29_1 1.151(17)
C28_1 N30_1 1.376(19)
N30_1 C31_1 1.44(2)
C31_1 C36_1 1.30(2)
C31_1 N32_1 1.34(2)
N32_1 C33_1 1.335(19)
C33_1 C34_1 1.37(3)
C33_1 N37_1 1.42(2)
C34_1 C35_1 1.42(3)
C35_1 C36_1 1.45(2)
N37_1 C38_1 1.388(17)
C38_1 O39_1 1.209(19)
C38_1 C40_1 1.54(2)
C40_1 N41_1 1.24(2)
C40_1 C45_1 1.49(2)
N41_1 C42_1 1.27(2)
C42_1 C43_1 1.45(2)
C42_1 C54_1 1.49(3)
C43_1 C44_1 1.37(2)
C44_1 C45_1 1.38(2)
C44_1 O46_1 1.395(19)
O46_1 C47_1 1.37(2)
C47_1 C48_1 1.55(2)
C48_1 C53_1 1.30(3)
C48_1 C49_1 1.42(3)
C49_1 C50_1 1.32(2)
C50_1 C51_1 1.29(3)
C51_1 C52_1 1.43(3)
C52_1 C53_1 1.39(3)
C54_1 O55_1 1.16(2)
C54_1 N56_1 1.37(2)
N56_1 C57_1 1.43(2)
C57_1 N58_1 1.30(2)
C57_1 C62_1 1.41(3)
N58_1 C59_1 1.28(2)
C59_1 N63_1 1.43(2)
C59_1 C60_1 1.44(2)
C60_1 C61_1 1.42(3)
C61_1 C62_1 1.31(2)
N63_1 C64_1 1.365(19)
C64_1 O65_1 1.171(18)
C64_1 C66_1 1.49(2)
C66_1 N67_1 1.32(2)
C66_1 C71_1 1.42(2)
N67_1 C68_1 1.32(2)
C68_1 C69_1 1.44(2)
C68_1 C80_1 1.53(2)
C69_1 C70_1 1.36(2)
C70_1 C71_1 1.39(2)
C70_1 O72_1 1.432(19)
O72_1 C73_1 1.40(2)
C73_1 C74_1 1.22(3)
C74_1 C79_1 1.34(2)
C74_1 C75_1 1.51(3)
C75_1 C76_1 1.21(3)
C76_1 C77_1 1.64(4)
C77_1 C78_1 1.35(4)
C78_1 C79_1 1.19(4)
C80_1 O81_1 1.20(2)
C80_1 N82_1 1.42(2)
N82_1 C83_1 1.303(17)
C83_1 N84_1 1.337(19)
C83_1 C88_1 1.41(2)
N84_1 C85_1 1.46(2)
C85_1 C86_1 1.25(2)
C85_1 N89_1 1.38(2)
C86_1 C87_1 1.47(3)
C87_1 C88_1 1.37(2)
N89_1 C90_1 1.35(2)
C90_1 O91_1 1.25(2)
C90_1 C92_1 1.50(3)
C1_2 C3_2 1.51(3)
O2_2 C3_2 1.14(2)
C3_2 N4_2 1.38(2)
N4_2 C5_2 1.43(2)
C5_2 N6_2 1.260(18)
C5_2 C10_2 1.44(2)
N6_2 C7_2 1.35(2)
C7_2 C8_2 1.28(2)
C7_2 N11_2 1.54(2)
C8_2 C9_2 1.43(2)
C9_2 C10_2 1.30(2)
N11_2 C12_2 1.34(2)
C12_2 O13_2 1.23(2)
C12_2 C14_2 1.50(3)
C14_2 N15_2 1.34(2)
C14_2 C19_2 1.42(2)
N15_2 C16_2 1.35(2)
C16_2 C17_2 1.35(2)
C16_2 C28_2 1.51(3)
C17_2 C18_2 1.37(3)
C18_2 O20_2 1.277(18)
C18_2 C19_2 1.35(2)
O20_2 C21_2 1.46(2)
C21_2 C22_2 1.65(2)
C22_2 C27_2 1.33(3)
C22_2 C23_2 1.36(3)
C23_2 C24_2 1.48(3)
C24_2 C25_2 1.51(4)
C25_2 C26_2 1.12(4)
C26_2 C27_2 1.38(3)
C28_2 O29_2 1.21(2)
C28_2 N30_2 1.42(2)
N30_2 C31_2 1.39(2)
C31_2 C36_2 1.27(2)
C31_2 N32_2 1.41(2)
N32_2 C33_2 1.33(2)
C33_2 C34_2 1.29(2)
C33_2 N37_2 1.43(2)
C34_2 C35_2 1.50(3)
C35_2 C36_2 1.33(3)
N37_2 C38_2 1.39(2)
C38_2 O39_2 1.23(2)
C38_2 C40_2 1.54(2)
C40_2 C45_2 1.32(2)
C40_2 N41_2 1.38(2)
N41_2 C42_2 1.42(2)
C42_2 C43_2 1.35(2)
C42_2 C54_2 1.40(3)
C43_2 C44_2 1.34(3)
C44_2 O46_2 1.313(19)
C44_2 C45_2 1.36(3)
O46_2 C47_2 1.58(2)
C47_2 C48_2 1.41(2)
C48_2 C53_2 1.33(3)
C48_2 C49_2 1.41(3)
C49_2 C50_2 1.29(3)
C50_2 C51_2 1.33(3)
C51_2 C52_2 1.33(4)
C52_2 C53_2 1.50(3)
C54_2 O55_2 1.26(2)
C54_2 N56_2 1.36(2)
N56_2 C57_2 1.41(2)
C57_2 N58_2 1.37(2)
C57_2 C62_2 1.39(2)
N58_2 C59_2 1.300(19)
C59_2 N63_2 1.42(2)
C59_2 C60_2 1.44(2)
C60_2 C61_2 1.32(2)
C61_2 C62_2 1.34(2)
N63_2 C64_2 1.36(2)
C64_2 O65_2 1.234(19)
C64_2 C66_2 1.50(2)
C66_2 C71_2 1.35(2)
C66_2 N67_2 1.387(19)
N67_2 C68_2 1.365(19)
C68_2 C69_2 1.40(2)
C68_2 C80_2 1.53(2)
C69_2 C70_2 1.33(2)
C70_2 O72_2 1.386(18)
C70_2 C71_2 1.43(2)
O72_2 C73_2 1.44(2)
C73_2 C74_2 1.54(2)
C74_2 C79_2 1.26(2)
C74_2 C75_2 1.35(2)
C75_2 C76_2 1.36(3)
C76_2 C77_2 1.38(3)
C77_2 C78_2 1.26(3)
C78_2 C79_2 1.42(3)
C80_2 O81_2 1.222(17)
C80_2 N82_2 1.37(2)
N82_2 C83_2 1.42(2)
C83_2 C88_2 1.34(2)
C83_2 N84_2 1.34(2)
N84_2 C85_2 1.30(2)
C85_2 C86_2 1.38(2)
C85_2 N89_2 1.48(2)
C86_2 C87_2 1.37(3)
C87_2 C88_2 1.43(3)
N89_2 C90_2 1.29(2)
C90_2 O91_2 1.26(2)
C90_2 C92_2 1.51(3)
S1_3 O2_3 1.393(19)
S1_3 C3_3 1.96(3)
S1_3 C4_3 2.05(4)
S11_3 O12_3 1.26(3)
S11_3 C14_3 1.59(2)
S11_3 C13_3 1.67(2)
S21_3 O22_3 1.46(2)
S21_3 C24_3 1.54(3)
S21_3 C23_3 1.58(3)
S31_3 O32_3 1.568(17)
S31_3 C33_3 1.81(4)
S31_3 C34_3 1.89(3)
O48_3 C49_3 1.35(4)
C49_3 C50_3 1.56(6)

loop_
_geom_torsion_atom_site_label_1
_geom_torsion_atom_site_label_2
_geom_torsion_atom_site_label_3
_geom_torsion_atom_site_label_4
_geom_torsion
O2_1 C3_1 N4_1 C5_1 16(3)
C1_1 C3_1 N4_1 C5_1 -178.5(17)
C3_1 N4_1 C5_1 N6_1 178.1(16)
C3_1 N4_1 C5_1 C10_1 -8(3)
N4_1 C5_1 N6_1 C7_1 176.9(15)
C10_1 C5_1 N6_1 C7_1 3(2)
C5_1 N6_1 C7_1 N11_1 178.9(15)
C5_1 N6_1 C7_1 C8_1 -7(2)
N6_1 C7_1 C8_1 C9_1 6(3)
N11_1 C7_1 C8_1 C9_1 179.0(19)
C7_1 C8_1 C9_1 C10_1 0(3)
N4_1 C5_1 C10_1 C9_1 -170.9(17)
N6_1 C5_1 C10_1 C9_1 3(2)
C8_1 C9_1 C10_1 C5_1 -4(3)
N6_1 C7_1 N11_1 C12_1 169.8(17)
C8_1 C7_1 N11_1 C12_1 -3(3)
C7_1 N11_1 C12_1 O13_1 -3(3)
C7_1 N11_1 C12_1 C14_1 177.5(15)
O13_1 C12_1 C14_1 N15_1 -177.1(17)
N11_1 C12_1 C14_1 N15_1 3(2)
O13_1 C12_1 C14_1 C19_1 1(3)
N11_1 C12_1 C14_1 C19_1 -178.8(16)
C19_1 C14_1 N15_1 C16_1 -1(3)
C12_1 C14_1 N15_1 C16_1 177.3(14)
C14_1 N15_1 C16_1 C17_1 -1(2)
C14_1 N15_1 C16_1 C28_1 -176.9(15)
N15_1 C16_1 C17_1 C18_1 10(3)
C28_1 C16_1 C17_1 C18_1 -173.6(15)
C16_1 C17_1 C18_1 O20_1 179.7(16)
C16_1 C17_1 C18_1 C19_1 -16(2)
N15_1 C14_1 C19_1 C18_1 -6(3)
C12_1 C14_1 C19_1 C18_1 175.3(16)
O20_1 C18_1 C19_1 C14_1 -179.2(17)
C17_1 C18_1 C19_1 C14_1 15(3)
C17_1 C18_1 O20_1 C21_1 -13(3)
C19_1 C18_1 O20_1 C21_1 -177.4(15)
C18_1 O20_1 C21_1 C22_1 -165.5(17)
O20_1 C21_1 C22_1 C27_1 27(3)
O20_1 C21_1 C22_1 C23_1 -154.5(17)
C27_1 C22_1 C23_1 C24_1 0(3)
C21_1 C22_1 C23_1 C24_1 -179.2(19)
C22_1 C23_1 C24_1 C25_1 -3(3)
C23_1 C24_1 C25_1 C26_1 6(3)
C24_1 C25_1 C26_1 C27_1 -4(4)
C21_1 C22_1 C27_1 C26_1 -180(2)
C23_1 C22_1 C27_1 C26_1 2(4)
C25_1 C26_1 C27_1 C22_1 1(4)
N15_1 C16_1 C28_1 O29_1 166.8(17)
C17_1 C16_1 C28_1 O29_1 -10(2)
N15_1 C16_1 C28_1 N30_1 -17(2)
C17_1 C16_1 C28_1 N30_1 166.9(14)
O29_1 C28_1 N30_1 C31_1 -5(3)
C16_1 C28_1 N30_1 C31_1 178.5(13)
C28_1 N30_1 C31_1 C36_1 14(2)
C28_1 N30_1 C31_1 N32_1 -173.1(14)
C36_1 C31_1 N32_1 C33_1 -7(2)
N30_1 C31_1 N32_1 C33_1 -179.3(12)
C31_1 N32_1 C33_1 C34_1 0(2)
C31_1 N32_1 C33_1 N37_1 179.6(13)
N32_1 C33_1 C34_1 C35_1 5(3)
N37_1 C33_1 C34_1 C35_1 -174.0(16)
C33_1 C34_1 C35_1 C36_1 -4(2)
N32_1 C31_1 C36_1 C35_1 8(2)
N30_1 C31_1 C36_1 C35_1 179.2(15)
C34_1 C35_1 C36_1 C31_1 -2(2)
N32_1 C33_1 N37_1 C38_1 157.0(14)
C34_1 C33_1 N37_1 C38_1 -24(2)
C33_1 N37_1 C38_1 O39_1 8(3)
C33_1 N37_1 C38_1 C40_1 -178.3(15)
O39_1 C38_1 C40_1 N41_1 -180(2)
N37_1 C38_1 C40_1 N41_1 6(3)
O39_1 C38_1 C40_1 C45_1 -12(3)
N37_1 C38_1 C40_1 C45_1 173.8(15)
C45_1 C40_1 N41_1 C42_1 12(3)
C38_1 C40_1 N41_1 C42_1 178.7(17)
C40_1 N41_1 C42_1 C43_1 -7(3)
C40_1 N41_1 C42_1 C54_1 -176.6(19)
N41_1 C42_1 C43_1 C44_1 3(3)
C54_1 C42_1 C43_1 C44_1 173.3(17)
C42_1 C43_1 C44_1 C45_1 -4(3)
C42_1 C43_1 C44_1 O46_1 -173.2(16)
C43_1 C44_1 C45_1 C40_1 7(3)
O46_1 C44_1 C45_1 C40_1 176.0(17)
N41_1 C40_1 C45_1 C44_1 -12(3)
C38_1 C40_1 C45_1 C44_1 -179.8(16)
C43_1 C44_1 O46_1 C47_1 173.8(17)
C45_1 C44_1 O46_1 C47_1 5(3)
C44_1 O46_1 C47_1 C48_1 179.7(15)
O46_1 C47_1 C48_1 C53_1 -53(3)
O46_1 C47_1 C48_1 C49_1 122.9(18)
C53_1 C48_1 C49_1 C50_1 -8(3)
C47_1 C48_1 C49_1 C50_1 176.6(18)
C48_1 C49_1 C50_1 C51_1 6(3)
C49_1 C50_1 C51_1 C52_1 -2(3)
C50_1 C51_1 C52_1 C53_1 1(4)
C49_1 C48_1 C53_1 C52_1 7(4)
C47_1 C48_1 C53_1 C52_1 -178(2)
C51_1 C52_1 C53_1 C48_1 -3(4)
N41_1 C42_1 C54_1 O55_1 -176(2)
C43_1 C42_1 C54_1 O55_1 14(3)
N41_1 C42_1 C54_1 N56_1 -10(2)
C43_1 C42_1 C54_1 N56_1 -179.6(16)
O55_1 C54_1 N56_1 C57_1 -14(3)
C42_1 C54_1 N56_1 C57_1 -180.0(18)
C54_1 N56_1 C57_1 N58_1 -171.9(19)
C54_1 N56_1 C57_1 C62_1 9(3)
C62_1 C57_1 N58_1 C59_1 0(3)
N56_1 C57_1 N58_1 C59_1 -179.6(16)
C57_1 N58_1 C59_1 N63_1 176.4(15)
C57_1 N58_1 C59_1 C60_1 -1(3)
N58_1 C59_1 C60_1 C61_1 4(3)
N63_1 C59_1 C60_1 C61_1 -173.8(16)
C59_1 C60_1 C61_1 C62_1 -5(3)
C60_1 C61_1 C62_1 C57_1 4(3)
N58_1 C57_1 C62_1 C61_1 -1(3)
N56_1 C57_1 C62_1 C61_1 177.9(18)
N58_1 C59_1 N63_1 C64_1 177.1(17)
C60_1 C59_1 N63_1 C64_1 -5(3)
C59_1 N63_1 C64_1 O65_1 1(3)
C59_1 N63_1 C64_1 C66_1 -179.8(15)
O65_1 C64_1 C66_1 N67_1 159.9(17)
N63_1 C64_1 C66_1 N67_1 -19(2)
O65_1 C64_1 C66_1 C71_1 -22(2)
N63_1 C64_1 C66_1 C71_1 159.0(15)
C71_1 C66_1 N67_1 C68_1 4(2)
C64_1 C66_1 N67_1 C68_1 -178.4(15)
C66_1 N67_1 C68_1 C69_1 -7(2)
C66_1 N67_1 C68_1 C80_1 -177.1(14)
N67_1 C68_1 C69_1 C70_1 4(2)
C80_1 C68_1 C69_1 C70_1 175.2(13)
C68_1 C69_1 C70_1 C71_1 1(2)
C68_1 C69_1 C70_1 O72_1 -179.9(14)
C69_1 C70_1 C71_1 C66_1 -3(2)
O72_1 C70_1 C71_1 C66_1 177.7(14)
N67_1 C66_1 C71_1 C70_1 1(2)
C64_1 C66_1 C71_1 C70_1 -177.1(14)
C69_1 C70_1 O72_1 C73_1 21(3)
C71_1 C70_1 O72_1 C73_1 -159.7(18)
C70_1 O72_1 C73_1 C74_1 150(2)
O72_1 C73_1 C74_1 C79_1 108(3)
O72_1 C73_1 C74_1 C75_1 -59(3)
C73_1 C74_1 C75_1 C76_1 177(3)
C79_1 C74_1 C75_1 C76_1 8(4)
C74_1 C75_1 C76_1 C77_1 -13(4)
C75_1 C76_1 C77_1 C78_1 10(4)
C76_1 C77_1 C78_1 C79_1 -2(6)
C77_1 C78_1 C79_1 C74_1 -4(7)
C73_1 C74_1 C79_1 C78_1 -164(4)
C75_1 C74_1 C79_1 C78_1 2(5)
N67_1 C68_1 C80_1 O81_1 177.4(17)
C69_1 C68_1 C80_1 O81_1 6(2)
N67_1 C68_1 C80_1 N82_1 -7(2)
C69_1 C68_1 C80_1 N82_1 -178.5(13)
O81_1 C80_1 N82_1 C83_1 -1(3)
C68_1 C80_1 N82_1 C83_1 -177.4(15)
C80_1 N82_1 C83_1 N84_1 178.5(15)
C80_1 N82_1 C83_1 C88_1 2(3)
N82_1 C83_1 N84_1 C85_1 -179.7(15)
C88_1 C83_1 N84_1 C85_1 -3(2)
C83_1 N84_1 C85_1 C86_1 7(3)
C83_1 N84_1 C85_1 N89_1 -172.3(16)
N89_1 C85_1 C86_1 C87_1 173(2)
N84_1 C85_1 C86_1 C87_1 -6(3)
C85_1 C86_1 C87_1 C88_1 2(3)
C86_1 C87_1 C88_1 C83_1 1(3)
N82_1 C83_1 C88_1 C87_1 175.7(17)
N84_1 C83_1 C88_1 C87_1 0(2)
C86_1 C85_1 N89_1 C90_1 9(4)
N84_1 C85_1 N89_1 C90_1 -172.1(19)
C85_1 N89_1 C90_1 O91_1 -3(4)
C85_1 N89_1 C90_1 C92_1 -170.8(19)
O2_2 C3_2 N4_2 C5_2 -5(3)
C1_2 C3_2 N4_2 C5_2 175(2)
C3_2 N4_2 C5_2 N6_2 -172.7(17)
C3_2 N4_2 C5_2 C10_2 3(3)
C10_2 C5_2 N6_2 C7_2 6(2)
N4_2 C5_2 N6_2 C7_2 -178.5(15)
C5_2 N6_2 C7_2 C8_2 -5(3)
C5_2 N6_2 C7_2 N11_2 176.0(13)
N6_2 C7_2 C8_2 C9_2 1(3)
N11_2 C7_2 C8_2 C9_2 179.0(17)
C7_2 C8_2 C9_2 C10_2 4(3)
C8_2 C9_2 C10_2 C5_2 -3(3)
N6_2 C5_2 C10_2 C9_2 -2(2)
N4_2 C5_2 C10_2 C9_2 -177.3(17)
C8_2 C7_2 N11_2 C12_2 6(3)
N6_2 C7_2 N11_2 C12_2 -175.1(17)
C7_2 N11_2 C12_2 O13_2 -4(3)
C7_2 N11_2 C12_2 C14_2 -179.8(15)
O13_2 C12_2 C14_2 N15_2 173.0(17)
N11_2 C12_2 C14_2 N15_2 -10(2)
O13_2 C12_2 C14_2 C19_2 1(3)
N11_2 C12_2 C14_2 C19_2 177.8(16)
C19_2 C14_2 N15_2 C16_2 -4(2)
C12_2 C14_2 N15_2 C16_2 -176.0(14)
C14_2 N15_2 C16_2 C17_2 5(2)
C14_2 N15_2 C16_2 C28_2 179.1(15)
N15_2 C16_2 C17_2 C18_2 -6(2)
C28_2 C16_2 C17_2 C18_2 179.9(16)
C16_2 C17_2 C18_2 O20_2 -171.6(15)
C16_2 C17_2 C18_2 C19_2 6(2)
O20_2 C18_2 C19_2 C14_2 171.8(17)
C17_2 C18_2 C19_2 C14_2 -5(2)
N15_2 C14_2 C19_2 C18_2 5(3)
C12_2 C14_2 C19_2 C18_2 176.7(16)
C19_2 C18_2 O20_2 C21_2 -6(3)
C17_2 C18_2 O20_2 C21_2 171.4(15)
C18_2 O20_2 C21_2 C22_2 -154.6(14)
O20_2 C21_2 C22_2 C27_2 65(2)
O20_2 C21_2 C22_2 C23_2 -120.1(18)
C27_2 C22_2 C23_2 C24_2 0(3)
C21_2 C22_2 C23_2 C24_2 -174.6(17)
C22_2 C23_2 C24_2 C25_2 1(3)
C23_2 C24_2 C25_2 C26_2 -9(4)
C24_2 C25_2 C26_2 C27_2 16(5)
C23_2 C22_2 C27_2 C26_2 5(3)
C21_2 C22_2 C27_2 C26_2 179.2(18)
C25_2 C26_2 C27_2 C22_2 -15(4)
N15_2 C16_2 C28_2 O29_2 -155.6(18)
C17_2 C16_2 C28_2 O29_2 19(3)
N15_2 C16_2 C28_2 N30_2 27(2)
C17_2 C16_2 C28_2 N30_2 -158.6(15)
O29_2 C28_2 N30_2 C31_2 7(3)
C16_2 C28_2 N30_2 C31_2 -175.8(14)
C28_2 N30_2 C31_2 C36_2 -8(3)
C28_2 N30_2 C31_2 N32_2 -178.6(15)
C36_2 C31_2 N32_2 C33_2 10(2)
N30_2 C31_2 N32_2 C33_2 -177.7(14)
C31_2 N32_2 C33_2 C34_2 -9(3)
C31_2 N32_2 C33_2 N37_2 178.7(14)
N32_2 C33_2 C34_2 C35_2 6(3)
N37_2 C33_2 C34_2 C35_2 177.1(16)
C33_2 C34_2 C35_2 C36_2 -4(3)
N30_2 C31_2 C36_2 C35_2 -180.0(19)
N32_2 C31_2 C36_2 C35_2 -10(3)
C34_2 C35_2 C36_2 C31_2 7(3)
C34_2 C33_2 N37_2 C38_2 7(3)
N32_2 C33_2 N37_2 C38_2 -179.6(17)
C33_2 N37_2 C38_2 O39_2 -9(3)
C33_2 N37_2 C38_2 C40_2 -178.8(15)
O39_2 C38_2 C40_2 C45_2 2(3)
N37_2 C38_2 C40_2 C45_2 172.0(17)
O39_2 C38_2 C40_2 N41_2 179.2(17)
N37_2 C38_2 C40_2 N41_2 -11(2)
C45_2 C40_2 N41_2 C42_2 -1(3)
C38_2 C40_2 N41_2 C42_2 -178.2(14)
C40_2 N41_2 C42_2 C43_2 5(2)
C40_2 N41_2 C42_2 C54_2 177.9(16)
C54_2 C42_2 C43_2 C44_2 179.2(19)
N41_2 C42_2 C43_2 C44_2 -8(3)
C42_2 C43_2 C44_2 O46_2 -178.4(17)
C42_2 C43_2 C44_2 C45_2 8(3)
N41_2 C40_2 C45_2 C44_2 1(3)
C38_2 C40_2 C45_2 C44_2 177.7(17)
O46_2 C44_2 C45_2 C40_2 -178.8(16)
C43_2 C44_2 C45_2 C40_2 -4(3)
C43_2 C44_2 O46_2 C47_2 13(3)
C45_2 C44_2 O46_2 C47_2 -172.5(15)
C44_2 O46_2 C47_2 C48_2 169.0(16)
O46_2 C47_2 C48_2 C53_2 -123(2)
O46_2 C47_2 C48_2 C49_2 66(2)
C53_2 C48_2 C49_2 C50_2 1(3)
C47_2 C48_2 C49_2 C50_2 173.7(19)
C48_2 C49_2 C50_2 C51_2 5(3)
C49_2 C50_2 C51_2 C52_2 -5(4)
C50_2 C51_2 C52_2 C53_2 -2(3)
C49_2 C48_2 C53_2 C52_2 -8(3)
C47_2 C48_2 C53_2 C52_2 179.4(17)
C51_2 C52_2 C53_2 C48_2 9(3)
C43_2 C42_2 C54_2 O55_2 -6(3)
N41_2 C42_2 C54_2 O55_2 -179.3(18)
C43_2 C42_2 C54_2 N56_2 -176.8(18)
N41_2 C42_2 C54_2 N56_2 10(3)
O55_2 C54_2 N56_2 C57_2 5(3)
C42_2 C54_2 N56_2 C57_2 176.0(19)
C54_2 N56_2 C57_2 N58_2 -165(2)
C54_2 N56_2 C57_2 C62_2 21(3)
C62_2 C57_2 N58_2 C59_2 -10(3)
N56_2 C57_2 N58_2 C59_2 176.4(16)
C57_2 N58_2 C59_2 N63_2 -174.6(15)
C57_2 N58_2 C59_2 C60_2 4(3)
N58_2 C59_2 C60_2 C61_2 -3(3)
N63_2 C59_2 C60_2 C61_2 175.8(16)
C59_2 C60_2 C61_2 C62_2 8(3)
C60_2 C61_2 C62_2 C57_2 -13(3)
N58_2 C57_2 C62_2 C61_2 14(3)
N56_2 C57_2 C62_2 C61_2 -173.1(18)
N58_2 C59_2 N63_2 C64_2 175.4(16)
C60_2 C59_2 N63_2 C64_2 -3(3)
C59_2 N63_2 C64_2 O65_2 -2(3)
C59_2 N63_2 C64_2 C66_2 175.2(15)
O65_2 C64_2 C66_2 C71_2 12(2)
N63_2 C64_2 C66_2 C71_2 -164.9(15)
O65_2 C64_2 C66_2 N67_2 -164.5(14)
N63_2 C64_2 C66_2 N67_2 18(2)
C71_2 C66_2 N67_2 C68_2 1(2)
C64_2 C66_2 N67_2 C68_2 177.1(13)
C66_2 N67_2 C68_2 C69_2 -2(2)
C66_2 N67_2 C68_2 C80_2 -179.1(13)
N67_2 C68_2 C69_2 C70_2 0(2)
C80_2 C68_2 C69_2 C70_2 177.5(14)
C68_2 C69_2 C70_2 O72_2 176.7(14)
C68_2 C69_2 C70_2 C71_2 3(2)
N67_2 C66_2 C71_2 C70_2 2(2)
C64_2 C66_2 C71_2 C70_2 -174.4(14)
C69_2 C70_2 C71_2 C66_2 -4(2)
O72_2 C70_2 C71_2 C66_2 -177.6(14)
C69_2 C70_2 O72_2 C73_2 -171.0(17)
C71_2 C70_2 O72_2 C73_2 3(2)
C70_2 O72_2 C73_2 C74_2 173.5(14)
O72_2 C73_2 C74_2 C79_2 146.8(19)
O72_2 C73_2 C74_2 C75_2 -36(2)
C79_2 C74_2 C75_2 C76_2 2(3)
C73_2 C74_2 C75_2 C76_2 -175(2)
C74_2 C75_2 C76_2 C77_2 0(3)
C75_2 C76_2 C77_2 C78_2 -4(4)
C76_2 C77_2 C78_2 C79_2 5(4)
C75_2 C74_2 C79_2 C78_2 -1(3)
C73_2 C74_2 C79_2 C78_2 176.0(18)
C77_2 C78_2 C79_2 C74_2 -2(3)
N67_2 C68_2 C80_2 O81_2 178.4(15)
C69_2 C68_2 C80_2 O81_2 1(2)
N67_2 C68_2 C80_2 N82_2 -9(2)
C69_2 C68_2 C80_2 N82_2 173.8(15)
O81_2 C80_2 N82_2 C83_2 -13(3)
C68_2 C80_2 N82_2 C83_2 174.9(15)
C80_2 N82_2 C83_2 C88_2 22(3)
C80_2 N82_2 C83_2 N84_2 -165.1(15)
C88_2 C83_2 N84_2 C85_2 -3(3)
N82_2 C83_2 N84_2 C85_2 -175.7(15)
C83_2 N84_2 C85_2 C86_2 -1(3)
C83_2 N84_2 C85_2 N89_2 -177.6(14)
N84_2 C85_2 C86_2 C87_2 7(3)
N89_2 C85_2 C86_2 C87_2 -177.1(18)
C85_2 C86_2 C87_2 C88_2 -9(3)
N84_2 C83_2 C88_2 C87_2 1(3)
N82_2 C83_2 C88_2 C87_2 172.5(16)
C86_2 C87_2 C88_2 C83_2 6(3)
N84_2 C85_2 N89_2 C90_2 176.7(17)
C86_2 C85_2 N89_2 C90_2 0(3)
C85_2 N89_2 C90_2 O91_2 -2(3)
C85_2 N89_2 C90_2 C92_2 -169(2)
